data_7103424
loop_
_publ_author_name
'Katoono, Ryo'
'Kawai, Hidetoshi'
'Fujiwara, Kenshu'
'Suzuki, Takanori'

_publ_section_title
;
 Designed molecular propellers based on tetraarylterephthalamide and
 their chiroptical properties induced by biased helicity through
 transmission of point chirality.
;
_journal_issue 40
_journal_name_full 'Chemical communications (Cambridge, England)'
_journal_page_first 4906
_journal_page_last 4908
_journal_paper_doi 10.1039/b808936a
_journal_year 2008
_chemical_absolute_configuration rm
_chemical_formula_moiety 'C54 H64 N2 O6 '
_chemical_formula_sum 'C54 H64 N2 O6'
_chemical_formula_weight 837.11
_space_group_IT_number 1
_symmetry_cell_setting triclinic
_symmetry_Int_Tables_number 1
_symmetry_space_group_name_Hall 'P 1'
_symmetry_space_group_name_H-M 'P 1'
_cell_angle_alpha 86.986(10)
_cell_angle_beta 81.092(9)
_cell_angle_gamma 85.727(9)
_cell_formula_units_Z 1
_cell_length_a 6.305(2)
_cell_length_b 13.323(5)
_cell_length_c 13.959(5)
_cell_measurement_reflns_used 4548
_cell_measurement_temperature 153.1
_cell_measurement_theta_max 27.1
_cell_measurement_theta_min 3.1
_cell_volume 1154.1(7)
_computing_cell_refinement CrystalClear
_computing_data_collection CrystalClear
_computing_data_reduction CrystalStructure
_computing_publication_material 'CrystalStructure 3.8'
_computing_structure_refinement CRYSTALS
_computing_structure_solution SIR97
_diffrn_detector_area_resol_mean 7.31
_diffrn_measured_fraction_theta_full 0.960
_diffrn_measured_fraction_theta_max 0.960
_diffrn_measurement_device_type 'Rigaku Mercury'
_diffrn_measurement_method \w
_diffrn_radiation_type 'Mo K\a'
_diffrn_radiation_wavelength 0.71070
_diffrn_reflns_av_R_equivalents 0.010
_diffrn_reflns_limit_h_max 7
_diffrn_reflns_limit_h_min -8
_diffrn_reflns_limit_k_max 17
_diffrn_reflns_limit_k_min -16
_diffrn_reflns_limit_l_max 17
_diffrn_reflns_limit_l_min -17
_diffrn_reflns_number 10333
_diffrn_reflns_theta_full 27.09
_diffrn_reflns_theta_max 27.09
_exptl_absorpt_coefficient_mu 0.077
_exptl_absorpt_correction_T_max 0.977
_exptl_absorpt_correction_T_min 0.915
_exptl_absorpt_correction_type multi-scan
_exptl_absorpt_process_details 'Jacobson, R. (1998) Private communication'
_exptl_crystal_colour colorless
_exptl_crystal_density_diffrn 1.204
_exptl_crystal_density_method 'not measured'
_exptl_crystal_description block
_exptl_crystal_F_000 450.00
_exptl_crystal_size_max 0.50
_exptl_crystal_size_mid 0.30
_exptl_crystal_size_min 0.30
_refine_diff_density_max 0.52
_refine_diff_density_min -0.29
_refine_ls_extinction_coef 102(33)
_refine_ls_extinction_method 'Larson (1970) Crystallographic Computing eq. 22'
_refine_ls_goodness_of_fit_ref 1.006
_refine_ls_hydrogen_treatment refall
_refine_ls_number_parameters 669
_refine_ls_number_reflns 7239
_refine_ls_R_factor_gt 0.0430
_refine_ls_shift/su_max 0.0000
_refine_ls_structure_factor_coef Fsqd
_refine_ls_weighting_details 'w = 1/[0.0027Fo^2^ + 1.0000\s(Fo^2^)]/(4Fo^2^)'
_refine_ls_weighting_scheme calc
_refine_ls_wR_factor_ref 0.1321
_reflns_number_gt 6810
_reflns_number_total 7239
_reflns_threshold_expression F^2^>2.0\s(F^2^)
_cod_data_source_file b808936a.txt
_cod_data_source_block '__050906kr'
_cod_original_formula_sum 'C54 H64 N2 O6 '
_cod_database_code 7103424

loop_
_symmetry_equiv_pos_site_id
_symmetry_equiv_pos_as_xyz
1 +X,+Y,+Z

loop_
_atom_site_label
_atom_site_type_symbol
_atom_site_fract_x
_atom_site_fract_y
_atom_site_fract_z
_atom_site_U_iso_or_equiv
_atom_site_adp_type
_atom_site_occupancy
_atom_site_symmetry_multiplicity
_atom_site_calc_flag
_atom_site_refinement_flags
_atom_site_disorder_assembly
_atom_site_disorder_group
O(1) O 0.5010(2) 0.99150(13) 0.67324(12) 0.0382(4) Uani 1.00 1 d . . .
O(2) O 0.7920(2) 0.93682(13) 1.10748(11) 0.0359(4) Uani 1.00 1 d . . .
O(3) O 0.5343(3) 1.47125(13) 0.69151(16) 0.0519(5) Uani 1.00 1 d . . .
O(4) O 0.8203(3) 1.38247(13) 1.16670(13) 0.0465(4) Uani 1.00 1 d . . .
O(5) O 1.2785(3) 0.48995(13) 0.96300(15) 0.0555(5) Uani 1.00 1 d . . .
O(6) O 1.0740(3) 0.61513(13) 0.49371(13) 0.0463(4) Uani 1.00 1 d . . .
N(1) N 0.8109(3) 1.04635(16) 0.58827(13) 0.0354(4) Uani 1.00 1 d . . .
N(2) N 1.1564(2) 0.92713(13) 1.06945(12) 0.0289(4) Uani 1.00 1 d . . .
C(1) C 0.7890(3) 0.99820(15) 0.76190(14) 0.0266(4) Uani 1.00 1 d . . .
C(2) C 0.7746(3) 1.07747(15) 0.82535(15) 0.0265(4) Uani 1.00 1 d . . .
C(3) C 0.8458(3) 1.05993(15) 0.91541(14) 0.0257(4) Uani 1.00 1 d . . .
C(4) C 0.9234(3) 0.96237(14) 0.94197(14) 0.0249(4) Uani 1.00 1 d . . .
C(5) C 0.9460(3) 0.88463(15) 0.87633(15) 0.0266(4) Uani 1.00 1 d . . .
C(6) C 0.8824(3) 0.90392(15) 0.78466(15) 0.0266(4) Uani 1.00 1 d . . .
C(7) C 0.6895(3) 1.01195(15) 0.66964(15) 0.0303(5) Uani 1.00 1 d . . .
C(8) C 0.9552(3) 0.94021(15) 1.04682(14) 0.0267(4) Uani 1.00 1 d . . .
C(9) C 1.0378(3) 1.06310(19) 0.58262(17) 0.0393(6) Uani 1.00 1 d . . .
C(10) C 1.3493(3) 0.94082(18) 0.99984(15) 0.0337(5) Uani 1.00 1 d . . .
C(11) C 0.7006(3) 1.18072(16) 0.79238(14) 0.0276(4) Uani 1.00 1 d . . .
C(12) C 0.4919(3) 1.20562(16) 0.77540(16) 0.0316(5) Uani 1.00 1 d . . .
C(13) C 0.4305(3) 1.30198(17) 0.74180(18) 0.0366(5) Uani 1.00 1 d . . .
C(14) C 0.5784(3) 1.37430(17) 0.72362(18) 0.0365(5) Uani 1.00 1 d . . .
C(15) C 0.7869(3) 1.35097(18) 0.7392(2) 0.0432(6) Uani 1.00 1 d . . .
C(16) C 0.8474(3) 1.25486(17) 0.77304(18) 0.0381(5) Uani 1.00 1 d . . .
C(17) C 0.3143(4) 1.5030(2) 0.6881(2) 0.0577(8) Uani 1.00 1 d . . .
C(18) C 0.8413(3) 1.14364(15) 0.98314(14) 0.0255(4) Uani 1.00 1 d . . .
C(19) C 0.6509(3) 1.18569(16) 1.03254(16) 0.0342(5) Uani 1.00 1 d . . .
C(20) C 0.6503(3) 1.26456(18) 1.09342(18) 0.0390(5) Uani 1.00 1 d . . .
C(21) C 0.8404(3) 1.30367(16) 1.10586(16) 0.0344(5) Uani 1.00 1 d . . .
C(22) C 1.0324(3) 1.26258(18) 1.05843(17) 0.0379(5) Uani 1.00 1 d . . .
C(23) C 1.0321(3) 1.18271(17) 0.99814(16) 0.0353(5) Uani 1.00 1 d . . .
C(24) C 1.0115(4) 1.4153(2) 1.1930(2) 0.0543(8) Uani 1.00 1 d . . .
C(25) C 1.0374(3) 0.78196(15) 0.90230(15) 0.0294(4) Uani 1.00 1 d . . .
C(26) C 0.9111(3) 0.71106(17) 0.95601(18) 0.0374(5) Uani 1.00 1 d . . .
C(27) C 0.9973(4) 0.61455(19) 0.9745(2) 0.0471(6) Uani 1.00 1 d . . .
C(28) C 1.2101(4) 0.58766(17) 0.94210(18) 0.0410(6) Uani 1.00 1 d . . .
C(29) C 1.3395(4) 0.65784(18) 0.89058(18) 0.0419(6) Uani 1.00 1 d . . .
C(30) C 1.2509(3) 0.75352(17) 0.87084(17) 0.0365(5) Uani 1.00 1 d . . .
C(31) C 1.5048(5) 0.4652(2) 0.9465(2) 0.0641(9) Uani 1.00 1 d . . .
C(32) C 0.9258(3) 0.82598(15) 0.70823(14) 0.0278(4) Uani 1.00 1 d . . .
C(33) C 1.1255(3) 0.81804(17) 0.64969(16) 0.0336(5) Uani 1.00 1 d . . .
C(34) C 1.1684(3) 0.74829(17) 0.57741(16) 0.0369(5) Uani 1.00 1 d . . .
C(35) C 1.0122(3) 0.68395(16) 0.56448(15) 0.0342(5) Uani 1.00 1 d . . .
C(36) C 0.8144(3) 0.68988(17) 0.62265(17) 0.0379(5) Uani 1.00 1 d . . .
C(37) C 0.7717(3) 0.76162(17) 0.69317(16) 0.0362(5) Uani 1.00 1 d . . .
C(38) C 0.9223(5) 0.5460(2) 0.47916(19) 0.0554(8) Uani 1.00 1 d . . .
C(39) C 0.7202(4) 1.0493(2) 0.49557(17) 0.0471(7) Uani 1.00 1 d . . .
C(40) C 0.7895(5) 0.9505(2) 0.44588(19) 0.0584(8) Uani 1.00 1 d . . .
C(41) C 0.7930(7) 1.1454(2) 0.4294(2) 0.0430(9) Uani 0.80 1 d P . .
C(42) C 0.6971(6) 1.1515(2) 0.3336(2) 0.0483(9) Uani 0.80 1 d P . .
C(43) C 0.4582(6) 1.1799(3) 0.3482(2) 0.0522(11) Uani 0.80 1 d P . .
C(44) C 0.4123(6) 1.2849(2) 0.3939(2) 0.0705(10) Uani 1.00 1 d . . .
C(45) C 0.4999(6) 1.2787(3) 0.4913(2) 0.0546(11) Uani 0.80 1 d P . .
C(46) C 0.7353(6) 1.2458(2) 0.4785(2) 0.0486(9) Uani 0.80 1 d P . .
C(47) C 1.1809(3) 0.91194(17) 1.17347(14) 0.0330(5) Uani 1.00 1 d . . .
C(48) C 1.2411(4) 1.01069(19) 1.21001(17) 0.0448(6) Uani 1.00 1 d . . .
C(49) C 1.3407(3) 0.82268(17) 1.18908(15) 0.0333(5) Uani 1.00 1 d . . .
C(50) C 1.3759(5) 0.8083(2) 1.29569(18) 0.0524(7) Uani 1.00 1 d . . .
C(51) C 1.5347(5) 0.7193(2) 1.3094(2) 0.0630(9) Uani 1.00 1 d . . .
C(52) C 1.4639(5) 0.6225(2) 1.2761(2) 0.0622(8) Uani 1.00 1 d . . .
C(53) C 1.4232(5) 0.6351(2) 1.17102(19) 0.0512(7) Uani 1.00 1 d . . .
C(54) C 1.2669(4) 0.7245(2) 1.15678(18) 0.0438(6) Uani 1.00 1 d . . .
C(55) C 0.690(2) 1.1227(10) 0.4494(11) 0.047(4) Uani 0.20 1 d P . .
C(56) C 0.586(3) 1.3217(13) 0.4610(12) 0.068(5) Uani 0.20 1 d P . .
C(57) C 0.546(2) 1.1225(10) 0.3709(9) 0.050(3) Uani 0.20 1 d P . .
C(58) C 0.608(2) 1.2099(9) 0.5170(7) 0.040(3) Uani 0.20 1 d P . .
C(59) C 0.511(3) 1.2300(15) 0.3207(12) 0.073(6) Uani 0.20 1 d P . .
H(1) H 1.1203 1.0218 0.5351 0.047 Uiso 1.00 1 c R . .
H(2) H 1.0582 1.1319 0.5648 0.047 Uiso 1.00 1 c R . .
H(3) H 1.0828 1.0473 0.6439 0.047 Uiso 1.00 1 c R . .
H(7) H 0.3892 1.1560 0.7864 0.038 Uiso 1.00 1 c R . .
H(8) H 0.2861 1.3182 0.7317 0.044 Uiso 1.00 1 c R . .
H(9) H 0.8897 1.4005 0.7266 0.052 Uiso 1.00 1 c R . .
H(10) H 0.9920 1.2395 0.7831 0.046 Uiso 1.00 1 c R . .
H(11) H 0.2654 1.4709 0.6373 0.071 Uiso 1.00 1 c R . .
H(12) H 0.3006 1.5740 0.6769 0.071 Uiso 1.00 1 c R . .
H(13) H 0.2303 1.4852 0.7483 0.070 Uiso 1.00 1 c R . .
H(14) H 0.5184 1.1600 1.0245 0.042 Uiso 1.00 1 c R . .
H(15) H 0.5174 1.2920 1.1266 0.047 Uiso 1.00 1 c R . .
H(16) H 1.1644 1.2890 1.0661 0.046 Uiso 1.00 1 c R . .
H(17) H 1.1653 1.1543 0.9661 0.043 Uiso 1.00 1 c R . .
H(18) H 1.0889 1.4505 1.1394 0.067 Uiso 1.00 1 c R . .
H(19) H 0.9761 1.4585 1.2459 0.068 Uiso 1.00 1 c R . .
H(20) H 1.0979 1.3582 1.2115 0.067 Uiso 1.00 1 c R . .
H(21) H 0.7646 0.7292 0.9800 0.045 Uiso 1.00 1 c R . .
H(22) H 0.9073 0.5668 1.0097 0.058 Uiso 1.00 1 c R . .
H(23) H 1.4873 0.6406 0.8687 0.049 Uiso 1.00 1 c R . .
H(24) H 1.3402 0.8010 0.8348 0.042 Uiso 1.00 1 c R . .
H(25) H 1.5336 0.3949 0.9575 0.075 Uiso 1.00 1 c R . .
H(26) H 1.5597 0.4839 0.8813 0.076 Uiso 1.00 1 c R . .
H(27) H 1.5720 0.5011 0.9893 0.076 Uiso 1.00 1 c R . .
H(28) H 1.2338 0.8608 0.6592 0.040 Uiso 1.00 1 c R . .
H(29) H 1.3044 0.7443 0.5371 0.043 Uiso 1.00 1 c R . .
H(30) H 0.7078 0.6456 0.6146 0.046 Uiso 1.00 1 c R . .
H(31) H 0.6341 0.7664 0.7322 0.043 Uiso 1.00 1 c R . .
H(32) H 0.8676 0.5148 0.5398 0.068 Uiso 1.00 1 c R . .
H(33) H 0.8076 0.5814 0.4521 0.069 Uiso 1.00 1 c R . .
H(34) H 0.9892 0.4960 0.4362 0.068 Uiso 1.00 1 c R . .
H(35) H 0.5675 1.0559 0.5092 0.058 Uiso 1.00 1 c R . .
H(36) H 0.7206 0.9475 0.3903 0.071 Uiso 1.00 1 c R . .
H(37) H 0.9411 0.9466 0.4267 0.072 Uiso 1.00 1 c R . .
H(38) H 0.7510 0.8956 0.4899 0.072 Uiso 1.00 1 c R . .
H(39) H 1.0447 0.8970 1.2086 0.040 Uiso 1.00 1 c R . .
H(43) H 1.4752 0.8352 1.1509 0.040 Uiso 1.00 1 c R . .
H(44) H 1.4318 0.8672 1.3147 0.063 Uiso 1.00 1 c R . .
H(45) H 1.2418 0.7977 1.3351 0.064 Uiso 1.00 1 c R . .
H(46) H 1.6713 0.7327 1.2738 0.075 Uiso 1.00 1 c R . .
H(47) H 1.5457 0.7110 1.3765 0.075 Uiso 1.00 1 c R . .
H(48) H 1.5742 0.5708 1.2813 0.070 Uiso 1.00 1 c R . .
H(49) H 1.3351 0.6046 1.3161 0.070 Uiso 1.00 1 c R . .
H(50) H 1.5561 0.6452 1.1305 0.060 Uiso 1.00 1 c R . .
H(51) H 1.3667 0.5756 1.1538 0.060 Uiso 1.00 1 c R . .
H(52) H 1.1305 0.7119 1.1931 0.053 Uiso 1.00 1 c R . .
H(53) H 1.2546 0.7322 1.0898 0.053 Uiso 1.00 1 c R . .
H(54) H 0.9453 1.1382 0.4134 0.053 Uiso 1.00 1 c R . .
H(55) H 0.7673 1.2007 0.2907 0.058 Uiso 1.00 1 c R . .
H(56) H 0.7218 1.0876 0.3052 0.059 Uiso 1.00 1 c R . .
H(57) H 0.4068 1.1820 0.2876 0.065 Uiso 1.00 1 c R . .
H(58) H 0.3865 1.1311 0.3909 0.064 Uiso 1.00 1 c R . .
H(59) H 0.4847 1.3343 0.3522 0.087 Uiso 1.00 1 c R . .
H(60) H 0.2621 1.3027 0.4036 0.087 Uiso 1.00 1 c R . .
H(61) H 0.4783 1.3426 0.5198 0.067 Uiso 1.00 1 c R . .
H(62) H 0.4228 1.2307 0.5330 0.067 Uiso 1.00 1 c R . .
H(63) H 0.7792 1.2391 0.5407 0.061 Uiso 1.00 1 c R . .
H(64) H 0.8113 1.2969 0.4407 0.061 Uiso 1.00 1 c R . .
H(41) H 1.1324 1.0622 1.2014 0.055 Uiso 1.00 1 c R . .
H(40) H 1.2536 1.0022 1.2770 0.055 Uiso 1.00 1 c R . .
H(42) H 1.3745 1.0290 1.1744 0.055 Uiso 1.00 1 c R . .
H(4) H 1.3117 0.9533 0.9368 0.041 Uiso 1.00 1 c R . .
H(5) H 1.4430 0.8816 1.0004 0.041 Uiso 1.00 1 c R . .
H(6) H 1.4198 0.9964 1.0169 0.041 Uiso 1.00 1 c R . .

loop_
_atom_site_aniso_label
_atom_site_aniso_U_11
_atom_site_aniso_U_22
_atom_site_aniso_U_33
_atom_site_aniso_U_12
_atom_site_aniso_U_13
_atom_site_aniso_U_23
O(1) 0.0266(7) 0.0447(8) 0.0462(8) -0.0058(6) -0.0118(6) -0.0069(6)
O(2) 0.0252(7) 0.0500(9) 0.0313(7) -0.0020(6) -0.0015(6) 0.0009(6)
O(3) 0.0366(9) 0.0308(8) 0.0903(13) -0.0039(6) -0.0212(8) 0.0167(8)
O(4) 0.0464(10) 0.0407(9) 0.0551(10) -0.0022(7) -0.0095(8) -0.0233(7)
O(5) 0.0660(13) 0.0280(8) 0.0738(12) 0.0059(8) -0.0213(10) 0.0035(8)
O(6) 0.0594(11) 0.0384(8) 0.0396(8) -0.0021(7) 0.0009(7) -0.0142(6)
N(1) 0.0281(9) 0.0520(11) 0.0265(8) 0.0005(7) -0.0065(7) -0.0005(7)
N(2) 0.0227(8) 0.0360(9) 0.0281(8) -0.0018(6) -0.0044(6) -0.0008(6)
C(1) 0.0211(9) 0.0300(9) 0.0291(9) -0.0050(7) -0.0039(7) -0.0002(7)
C(2) 0.0193(9) 0.0275(9) 0.0325(9) -0.0028(7) -0.0017(7) -0.0043(7)
C(3) 0.0206(9) 0.0272(9) 0.0293(9) -0.0023(7) -0.0032(7) -0.0015(7)
C(4) 0.0186(9) 0.0274(9) 0.0283(9) -0.0017(7) -0.0011(7) -0.0031(7)
C(5) 0.0199(9) 0.0275(9) 0.0314(9) -0.0020(7) -0.0000(7) -0.0019(7)
C(6) 0.0205(9) 0.0295(9) 0.0296(9) -0.0040(7) -0.0003(7) -0.0053(7)
C(7) 0.0263(10) 0.0313(10) 0.0350(10) 0.0014(7) -0.0094(8) -0.0089(8)
C(8) 0.0213(9) 0.0272(9) 0.0315(9) -0.0026(7) -0.0026(8) -0.0024(7)
C(9) 0.0303(11) 0.0514(13) 0.0357(10) -0.0029(9) -0.0055(9) 0.0049(9)
C(10) 0.0224(9) 0.0457(12) 0.0327(9) -0.0049(8) -0.0029(8) 0.0005(8)
C(11) 0.0242(9) 0.0294(9) 0.0297(9) -0.0011(7) -0.0054(7) -0.0035(7)
C(12) 0.0224(10) 0.0279(9) 0.0443(11) -0.0019(7) -0.0047(8) -0.0017(8)
C(13) 0.0247(10) 0.0325(10) 0.0526(13) -0.0015(8) -0.0085(9) 0.0045(9)
C(14) 0.0319(11) 0.0281(10) 0.0498(12) -0.0013(8) -0.0099(9) 0.0055(8)
C(15) 0.0313(11) 0.0337(11) 0.0655(15) -0.0118(8) -0.0105(10) 0.0119(10)
C(16) 0.0217(10) 0.0333(10) 0.0600(14) -0.0033(8) -0.0104(9) 0.0060(9)
C(17) 0.0410(14) 0.0383(13) 0.097(2) 0.0050(10) -0.0281(15) 0.0076(13)
C(18) 0.0255(9) 0.0240(9) 0.0281(8) -0.0033(7) -0.0066(7) -0.0006(7)
C(19) 0.0266(10) 0.0348(11) 0.0425(11) -0.0014(8) -0.0076(8) -0.0088(9)
C(20) 0.0320(11) 0.0369(11) 0.0483(12) 0.0032(9) -0.0044(9) -0.0170(9)
C(21) 0.0403(12) 0.0303(10) 0.0341(10) -0.0017(8) -0.0091(9) -0.0070(8)
C(22) 0.0299(11) 0.0398(12) 0.0465(12) -0.0085(8) -0.0077(9) -0.0113(9)
C(23) 0.0236(10) 0.0405(11) 0.0424(11) -0.0034(8) -0.0022(8) -0.0129(9)
C(24) 0.0588(17) 0.0533(15) 0.0567(15) -0.0132(12) -0.0146(13) -0.0265(12)
C(25) 0.0321(10) 0.0255(9) 0.0309(9) -0.0009(7) -0.0052(8) -0.0031(7)
C(26) 0.0266(10) 0.0339(11) 0.0510(12) -0.0031(8) -0.0057(9) 0.0069(9)
C(27) 0.0493(14) 0.0334(11) 0.0612(14) -0.0123(10) -0.0168(12) 0.0121(10)
C(28) 0.0505(14) 0.0249(10) 0.0491(12) 0.0014(9) -0.0144(11) -0.0002(9)
C(29) 0.0399(13) 0.0360(12) 0.0463(12) 0.0098(9) -0.0001(10) -0.0052(9)
C(30) 0.0356(12) 0.0307(10) 0.0395(11) 0.0031(8) 0.0018(9) 0.0031(8)
C(31) 0.077(2) 0.0391(14) 0.0727(19) 0.0233(14) -0.0140(16) 0.0015(13)
C(32) 0.0291(10) 0.0272(9) 0.0269(9) -0.0019(7) -0.0030(7) -0.0020(7)
C(33) 0.0296(11) 0.0335(10) 0.0374(10) -0.0049(8) -0.0009(8) -0.0059(8)
C(34) 0.0376(12) 0.0360(11) 0.0339(10) -0.0021(9) 0.0059(9) -0.0047(8)
C(35) 0.0443(12) 0.0269(9) 0.0307(9) 0.0025(8) -0.0044(9) -0.0052(7)
C(36) 0.0363(12) 0.0354(11) 0.0430(11) -0.0100(9) -0.0035(9) -0.0084(9)
C(37) 0.0289(11) 0.0393(11) 0.0396(11) -0.0078(8) 0.0032(9) -0.0106(9)
C(38) 0.082(2) 0.0434(14) 0.0458(13) -0.0043(13) -0.0190(13) -0.0172(11)
C(39) 0.0436(14) 0.0687(17) 0.0314(11) 0.0048(12) -0.0148(10) -0.0085(11)
C(40) 0.082(2) 0.0592(16) 0.0385(13) -0.0104(15) -0.0189(13) -0.0019(11)
C(41) 0.047(2) 0.0469(19) 0.0365(16) -0.0053(16) -0.0122(15) 0.0046(13)
C(42) 0.065(2) 0.0474(18) 0.0336(14) -0.0052(16) -0.0105(15) 0.0026(12)
C(43) 0.059(2) 0.064(2) 0.0384(19) -0.006(2) -0.0223(17) 0.0003(17)
C(44) 0.073(2) 0.080(2) 0.0649(19) 0.0097(17) -0.0360(17) -0.0086(16)
C(45) 0.061(2) 0.052(2) 0.054(2) 0.0110(18) -0.0236(19) -0.0123(17)
C(46) 0.063(2) 0.0431(17) 0.0450(17) -0.0109(16) -0.0247(17) 0.0076(13)
C(47) 0.0306(11) 0.0448(12) 0.0240(9) -0.0006(8) -0.0056(8) -0.0029(8)
C(48) 0.0548(15) 0.0454(13) 0.0359(11) -0.0009(10) -0.0114(10) -0.0086(9)
C(49) 0.0263(10) 0.0424(11) 0.0312(9) -0.0043(8) -0.0044(8) 0.0006(8)
C(50) 0.0575(17) 0.0625(16) 0.0383(12) 0.0142(13) -0.0183(12) -0.0043(11)
C(51) 0.0656(19) 0.076(2) 0.0476(15) 0.0247(15) -0.0227(13) -0.0033(13)
C(52) 0.0641(19) 0.0633(18) 0.0488(15) 0.0204(14) 0.0063(13) 0.0160(13)
C(53) 0.0600(17) 0.0426(14) 0.0475(14) -0.0034(11) 0.0000(12) 0.0061(10)
C(54) 0.0439(14) 0.0458(13) 0.0432(12) -0.0099(10) -0.0088(10) 0.0025(10)
C(55) 0.057(9) 0.040(7) 0.053(8) -0.028(6) -0.033(7) 0.022(5)
C(56) 0.082(12) 0.070(10) 0.064(9) -0.046(9) -0.036(8) 0.033(8)
C(57) 0.061(8) 0.046(7) 0.054(7) -0.027(6) -0.042(7) 0.016(5)
C(58) 0.055(7) 0.042(6) 0.024(4) 0.001(5) -0.017(5) 0.006(4)
C(59) 0.127(18) 0.060(10) 0.046(8) -0.028(10) -0.048(9) 0.019(7)

loop_
_atom_type_symbol
_atom_type_description
_atom_type_scat_dispersion_real
_atom_type_scat_dispersion_imag
_atom_type_scat_source
C C 0.003 0.002
;
International Tables for Crystallography
(1992, Vol. C, Tables 4.2.6.8 and 6.1.1.4)
;
H H 0.000 0.000
;
International Tables for Crystallography
(1992, Vol. C, Table 6.1.1.4)
;
N N 0.006 0.003
;
International Tables for Crystallography
(1992, Vol. C, Tables 4.2.6.8 and 6.1.1.4)
;
O O 0.011 0.006
;
International Tables for Crystallography
(1992, Vol. C, Tables 4.2.6.8 and 6.1.1.4)
;

loop_
_geom_angle_atom_site_label_1
_geom_angle_atom_site_label_2
_geom_angle_atom_site_label_3
_geom_angle
_geom_angle_publ_flag
_geom_angle_site_symmetry_1
_geom_angle_site_symmetry_2
_geom_angle_site_symmetry_3
C(14) O(3) C(17) 117.36(19) yes . . .
C(21) O(4) C(24) 117.56(19) yes . . .
C(28) O(5) C(31) 117.0(2) yes . . .
C(35) O(6) C(38) 117.55(19) yes . . .
C(7) N(1) C(9) 123.20(19) yes . . .
C(7) N(1) C(39) 118.1(2) yes . . .
C(9) N(1) C(39) 117.70(17) yes . . .
C(8) N(2) C(10) 123.66(17) yes . . .
C(8) N(2) C(47) 118.09(16) yes . . .
C(10) N(2) C(47) 117.69(17) yes . . .
C(2) C(1) C(6) 121.16(19) yes . . .
C(2) C(1) C(7) 120.29(17) yes . . .
C(6) C(1) C(7) 118.43(18) yes . . .
C(1) C(2) C(3) 119.41(18) yes . . .
C(1) C(2) C(11) 119.25(18) yes . . .
C(3) C(2) C(11) 121.14(18) yes . . .
C(2) C(3) C(4) 119.41(18) yes . . .
C(2) C(3) C(18) 120.86(17) yes . . .
C(4) C(3) C(18) 119.73(18) yes . . .
C(3) C(4) C(5) 120.66(18) yes . . .
C(3) C(4) C(8) 118.25(17) yes . . .
C(5) C(4) C(8) 120.66(16) yes . . .
C(4) C(5) C(6) 119.42(17) yes . . .
C(4) C(5) C(25) 121.03(18) yes . . .
C(6) C(5) C(25) 119.54(18) yes . . .
C(1) C(6) C(5) 119.60(18) yes . . .
C(1) C(6) C(32) 119.26(18) yes . . .
C(5) C(6) C(32) 121.04(17) yes . . .
O(1) C(7) N(1) 123.5(2) yes . . .
O(1) C(7) C(1) 118.10(17) yes . . .
N(1) C(7) C(1) 118.42(19) yes . . .
O(2) C(8) N(2) 123.36(18) yes . . .
O(2) C(8) C(4) 116.93(18) yes . . .
N(2) C(8) C(4) 119.70(16) yes . . .
C(2) C(11) C(12) 122.75(19) yes . . .
C(2) C(11) C(16) 119.50(18) yes . . .
C(12) C(11) C(16) 117.68(19) yes . . .
C(11) C(12) C(13) 121.1(2) yes . . .
C(12) C(13) C(14) 120.2(2) yes . . .
O(3) C(14) C(13) 124.8(2) yes . . .
O(3) C(14) C(15) 115.5(2) yes . . .
C(13) C(14) C(15) 119.7(2) yes . . .
C(14) C(15) C(16) 120.0(2) yes . . .
C(11) C(16) C(15) 121.4(2) yes . . .
C(3) C(18) C(19) 122.09(19) yes . . .
C(3) C(18) C(23) 120.45(17) yes . . .
C(19) C(18) C(23) 117.46(19) yes . . .
C(18) C(19) C(20) 121.1(2) yes . . .
C(19) C(20) C(21) 120.7(2) yes . . .
O(4) C(21) C(20) 115.6(2) yes . . .
O(4) C(21) C(22) 124.9(2) yes . . .
C(20) C(21) C(22) 119.5(2) yes . . .
C(21) C(22) C(23) 119.6(2) yes . . .
C(18) C(23) C(22) 121.72(19) yes . . .
C(5) C(25) C(26) 121.80(18) yes . . .
C(5) C(25) C(30) 120.34(18) yes . . .
C(26) C(25) C(30) 117.83(19) yes . . .
C(25) C(26) C(27) 120.6(2) yes . . .
C(26) C(27) C(28) 120.6(2) yes . . .
O(5) C(28) C(27) 116.0(2) yes . . .
O(5) C(28) C(29) 124.4(2) yes . . .
C(27) C(28) C(29) 119.6(2) yes . . .
C(28) C(29) C(30) 119.3(2) yes . . .
C(25) C(30) C(29) 122.0(2) yes . . .
C(6) C(32) C(33) 119.53(19) yes . . .
C(6) C(32) C(37) 122.25(18) yes . . .
C(33) C(32) C(37) 118.21(19) yes . . .
C(32) C(33) C(34) 120.8(2) yes . . .
C(33) C(34) C(35) 119.9(2) yes . . .
O(6) C(35) C(34) 115.25(19) yes . . .
O(6) C(35) C(36) 124.6(2) yes . . .
C(34) C(35) C(36) 120.1(2) yes . . .
C(35) C(36) C(37) 119.4(2) yes . . .
C(32) C(37) C(36) 121.57(19) yes . . .
N(1) C(39) C(40) 108.3(2) yes . . .
N(1) C(39) C(41) 110.5(2) yes . . .
N(1) C(39) C(55) 124.0(8) yes . . .
C(40) C(39) C(41) 112.8(2) yes . . .
C(40) C(39) C(55) 120.0(7) yes . . .
C(39) C(41) C(42) 111.6(3) yes . . .
C(39) C(41) C(46) 114.4(2) yes . . .
C(42) C(41) C(46) 108.0(3) yes . . .
C(41) C(42) C(43) 112.9(2) yes . . .
C(42) C(43) C(44) 109.9(3) yes . . .
C(43) C(44) C(45) 108.0(3) yes . . .
C(56) C(44) C(59) 111.6(12) yes . . .
C(44) C(45) C(46) 111.6(2) yes . . .
C(41) C(46) C(45) 114.4(3) yes . . .
N(2) C(47) C(48) 108.87(17) yes . . .
N(2) C(47) C(49) 111.22(16) yes . . .
C(48) C(47) C(49) 113.4(2) yes . . .
C(47) C(49) C(50) 112.12(18) yes . . .
C(47) C(49) C(54) 111.5(2) yes . . .
C(50) C(49) C(54) 108.78(19) yes . . .
C(49) C(50) C(51) 111.2(2) yes . . .
C(50) C(51) C(52) 112.2(2) yes . . .
C(51) C(52) C(53) 110.6(2) yes . . .
C(52) C(53) C(54) 111.5(2) yes . . .
C(49) C(54) C(53) 112.5(2) yes . . .
C(39) C(55) C(57) 119.8(13) yes . . .
C(39) C(55) C(58) 109.7(11) yes . . .
C(57) C(55) C(58) 109.0(12) yes . . .
C(44) C(56) C(58) 93.0(11) yes . . .
C(55) C(57) C(59) 112.6(13) yes . . .
C(55) C(58) C(56) 114.7(10) yes . . .
N(1) C(9) H(1) 109.7 no . . .
N(1) C(9) H(2) 108.8 no . . .
N(1) C(9) H(3) 109.9 no . . .
H(1) C(9) H(2) 109.5 no . . .
H(1) C(9) H(3) 109.5 no . . .
H(2) C(9) H(3) 109.5 no . . .
N(2) C(10) H(4) 109.6 no . . .
N(2) C(10) H(5) 109.3 no . . .
N(2) C(10) H(6) 109.5 no . . .
H(4) C(10) H(5) 109.5 no . . .
H(4) C(10) H(6) 109.5 no . . .
H(5) C(10) H(6) 109.5 no . . .
C(11) C(12) H(7) 119.5 no . . .
C(13) C(12) H(7) 119.4 no . . .
C(12) C(13) H(8) 120.0 no . . .
C(14) C(13) H(8) 119.8 no . . .
C(14) C(15) H(9) 120.0 no . . .
C(16) C(15) H(9) 120.0 no . . .
C(11) C(16) H(10) 119.4 no . . .
C(15) C(16) H(10) 119.2 no . . .
O(3) C(17) H(11) 109.6 no . . .
O(3) C(17) H(12) 109.7 no . . .
O(3) C(17) H(13) 109.2 no . . .
H(11) C(17) H(12) 109.5 no . . .
H(11) C(17) H(13) 109.5 no . . .
H(12) C(17) H(13) 109.5 no . . .
C(18) C(19) H(14) 119.4 no . . .
C(20) C(19) H(14) 119.5 no . . .
C(19) C(20) H(15) 119.4 no . . .
C(21) C(20) H(15) 119.9 no . . .
C(21) C(22) H(16) 120.3 no . . .
C(23) C(22) H(16) 120.1 no . . .
C(18) C(23) H(17) 119.2 no . . .
C(22) C(23) H(17) 119.1 no . . .
O(4) C(24) H(18) 109.8 no . . .
O(4) C(24) H(19) 109.6 no . . .
O(4) C(24) H(20) 109.0 no . . .
H(18) C(24) H(19) 109.5 no . . .
H(18) C(24) H(20) 109.5 no . . .
H(19) C(24) H(20) 109.5 no . . .
C(25) C(26) H(21) 119.6 no . . .
C(27) C(26) H(21) 119.9 no . . .
C(26) C(27) H(22) 119.2 no . . .
C(28) C(27) H(22) 120.1 no . . .
C(28) C(29) H(23) 120.5 no . . .
C(30) C(29) H(23) 120.2 no . . .
C(25) C(30) H(24) 119.1 no . . .
C(29) C(30) H(24) 118.9 no . . .
O(5) C(31) H(25) 110.0 no . . .
O(5) C(31) H(26) 108.9 no . . .
O(5) C(31) H(27) 109.5 no . . .
H(25) C(31) H(26) 109.5 no . . .
H(25) C(31) H(27) 109.5 no . . .
H(26) C(31) H(27) 109.5 no . . .
C(32) C(33) H(28) 119.6 no . . .
C(34) C(33) H(28) 119.6 no . . .
C(33) C(34) H(29) 120.1 no . . .
C(35) C(34) H(29) 120.0 no . . .
C(35) C(36) H(30) 120.4 no . . .
C(37) C(36) H(30) 120.1 no . . .
C(32) C(37) H(31) 119.2 no . . .
C(36) C(37) H(31) 119.2 no . . .
O(6) C(38) H(32) 109.2 no . . .
O(6) C(38) H(33) 109.2 no . . .
O(6) C(38) H(34) 110.0 no . . .
H(32) C(38) H(33) 109.5 no . . .
H(32) C(38) H(34) 109.5 no . . .
H(33) C(38) H(34) 109.5 no . . .
N(1) C(39) H(35) 109.4 no . . .
C(40) C(39) H(35) 109.0 no . . .
C(41) C(39) H(35) 106.7 no . . .
C(55) C(39) H(35) 80.9 no . . .
C(39) C(40) H(36) 109.8 no . . .
C(39) C(40) H(37) 109.2 no . . .
C(39) C(40) H(38) 109.4 no . . .
H(36) C(40) H(37) 109.5 no . . .
H(36) C(40) H(38) 109.5 no . . .
H(37) C(40) H(38) 109.5 no . . .
C(39) C(41) H(54) 107.2 no . . .
C(42) C(41) H(54) 107.9 no . . .
C(46) C(41) H(54) 107.5 no . . .
C(41) C(42) H(55) 108.9 no . . .
C(41) C(42) H(56) 108.6 no . . .
C(43) C(42) H(55) 108.4 no . . .
C(43) C(42) H(56) 108.6 no . . .
H(55) C(42) H(56) 109.5 no . . .
C(42) C(43) H(57) 109.7 no . . .
C(42) C(43) H(58) 109.0 no . . .
C(44) C(43) H(57) 109.7 no . . .
C(44) C(43) H(58) 109.1 no . . .
H(57) C(43) H(58) 109.5 no . . .
C(43) C(44) H(59) 109.8 no . . .
C(43) C(44) H(60) 110.0 no . . .
C(45) C(44) H(59) 108.9 no . . .
C(45) C(44) H(60) 110.6 no . . .
H(59) C(44) H(60) 109.5 no . . .
C(44) C(45) H(61) 109.7 no . . .
C(44) C(45) H(62) 108.0 no . . .
C(46) C(45) H(61) 109.2 no . . .
C(46) C(45) H(62) 108.9 no . . .
H(61) C(45) H(62) 109.5 no . . .
C(41) C(46) H(63) 107.8 no . . .
C(41) C(46) H(64) 109.0 no . . .
C(45) C(46) H(63) 108.3 no . . .
C(45) C(46) H(64) 107.9 no . . .
H(63) C(46) H(64) 109.5 no . . .
N(2) C(47) H(39) 107.7 no . . .
C(48) C(47) H(39) 107.5 no . . .
C(49) C(47) H(39) 107.8 no . . .
C(47) C(48) H(41) 109.4 no . . .
C(47) C(48) H(40) 109.5 no . . .
C(47) C(48) H(42) 109.5 no . . .
H(41) C(48) H(40) 109.5 no . . .
H(41) C(48) H(42) 109.5 no . . .
H(40) C(48) H(42) 109.5 no . . .
C(47) C(49) H(43) 108.3 no . . .
C(50) C(49) H(43) 108.0 no . . .
C(54) C(49) H(43) 108.0 no . . .
C(49) C(50) H(44) 109.1 no . . .
C(49) C(50) H(45) 109.0 no . . .
C(51) C(50) H(44) 108.5 no . . .
C(51) C(50) H(45) 109.6 no . . .
H(44) C(50) H(45) 109.5 no . . .
C(50) C(51) H(46) 109.2 no . . .
C(50) C(51) H(47) 108.4 no . . .
C(52) C(51) H(46) 109.1 no . . .
C(52) C(51) H(47) 108.5 no . . .
H(46) C(51) H(47) 109.5 no . . .
C(51) C(52) H(48) 108.6 no . . .
C(51) C(52) H(49) 109.7 no . . .
C(53) C(52) H(48) 109.5 no . . .
C(53) C(52) H(49) 108.9 no . . .
H(48) C(52) H(49) 109.5 no . . .
C(52) C(53) H(50) 108.6 no . . .
C(52) C(53) H(51) 109.0 no . . .
C(54) C(53) H(50) 108.9 no . . .
C(54) C(53) H(51) 109.5 no . . .
H(50) C(53) H(51) 109.5 no . . .
C(49) C(54) H(52) 109.0 no . . .
C(49) C(54) H(53) 108.5 no . . .
C(53) C(54) H(52) 108.9 no . . .
C(53) C(54) H(53) 108.5 no . . .
H(52) C(54) H(53) 109.5 no . . .

loop_
_geom_bond_atom_site_label_1
_geom_bond_atom_site_label_2
_geom_bond_distance
_geom_bond_publ_flag
_geom_bond_site_symmetry_1
_geom_bond_site_symmetry_2
O(1) C(7) 1.232(2) yes . .
O(2) C(8) 1.229(2) yes . .
O(3) C(14) 1.368(2) yes . .
O(3) C(17) 1.427(3) yes . .
O(4) C(21) 1.371(2) yes . .
O(4) C(24) 1.418(3) yes . .
O(5) C(28) 1.371(2) yes . .
O(5) C(31) 1.426(4) yes . .
O(6) C(35) 1.375(2) yes . .
O(6) C(38) 1.419(3) yes . .
N(1) C(7) 1.347(2) yes . .
N(1) C(9) 1.454(3) yes . .
N(1) C(39) 1.491(3) yes . .
N(2) C(8) 1.351(2) yes . .
N(2) C(10) 1.451(2) yes . .
N(2) C(47) 1.486(2) yes . .
C(1) C(2) 1.403(2) yes . .
C(1) C(6) 1.390(2) yes . .
C(1) C(7) 1.515(3) yes . .
C(2) C(3) 1.402(2) yes . .
C(2) C(11) 1.492(2) yes . .
C(3) C(4) 1.406(2) yes . .
C(3) C(18) 1.495(2) yes . .
C(4) C(5) 1.403(2) yes . .
C(4) C(8) 1.519(2) yes . .
C(5) C(6) 1.405(3) yes . .
C(5) C(25) 1.493(2) yes . .
C(6) C(32) 1.508(2) yes . .
C(11) C(12) 1.386(3) yes . .
C(11) C(16) 1.391(3) yes . .
C(12) C(13) 1.392(3) yes . .
C(13) C(14) 1.377(3) yes . .
C(14) C(15) 1.375(3) yes . .
C(15) C(16) 1.388(3) yes . .
C(18) C(19) 1.384(2) yes . .
C(18) C(23) 1.394(3) yes . .
C(19) C(20) 1.385(3) yes . .
C(20) C(21) 1.380(3) yes . .
C(21) C(22) 1.377(3) yes . .
C(22) C(23) 1.391(3) yes . .
C(25) C(26) 1.393(3) yes . .
C(25) C(30) 1.381(3) yes . .
C(26) C(27) 1.385(3) yes . .
C(27) C(28) 1.375(3) yes . .
C(28) C(29) 1.385(3) yes . .
C(29) C(30) 1.385(3) yes . .
C(32) C(33) 1.391(2) yes . .
C(32) C(37) 1.389(3) yes . .
C(33) C(34) 1.390(3) yes . .
C(34) C(35) 1.391(3) yes . .
C(35) C(36) 1.378(3) yes . .
C(36) C(37) 1.390(3) yes . .
C(39) C(40) 1.524(4) yes . .
C(39) C(41) 1.592(4) yes . .
C(39) C(55) 1.163(14) yes . .
C(41) C(42) 1.547(5) yes . .
C(41) C(46) 1.530(5) yes . .
C(42) C(43) 1.511(5) yes . .
C(43) C(44) 1.556(6) yes . .
C(44) C(45) 1.541(5) yes . .
C(44) C(56) 1.66(2) yes . .
C(44) C(59) 1.334(18) yes . .
C(45) C(46) 1.502(5) yes . .
C(45) C(58) 1.177(13) yes . .
C(47) C(48) 1.530(3) yes . .
C(47) C(49) 1.529(3) yes . .
C(49) C(50) 1.538(3) yes . .
C(49) C(54) 1.533(3) yes . .
C(50) C(51) 1.517(4) yes . .
C(51) C(52) 1.513(4) yes . .
C(52) C(53) 1.527(4) yes . .
C(53) C(54) 1.513(3) yes . .
C(55) C(57) 1.52(2) yes . .
C(55) C(58) 1.543(18) yes . .
C(56) C(58) 1.65(2) yes . .
C(57) C(59) 1.58(2) yes . .
C(9) H(1) 0.950 no . .
C(9) H(2) 0.950 no . .
C(9) H(3) 0.950 no . .
C(10) H(4) 0.950 no . .
C(10) H(5) 0.950 no . .
C(10) H(6) 0.950 no . .
C(12) H(7) 0.950 no . .
C(13) H(8) 0.950 no . .
C(15) H(9) 0.950 no . .
C(16) H(10) 0.950 no . .
C(17) H(11) 0.950 no . .
C(17) H(12) 0.950 no . .
C(17) H(13) 0.950 no . .
C(19) H(14) 0.950 no . .
C(20) H(15) 0.950 no . .
C(22) H(16) 0.950 no . .
C(23) H(17) 0.950 no . .
C(24) H(18) 0.950 no . .
C(24) H(19) 0.950 no . .
C(24) H(20) 0.950 no . .
C(26) H(21) 0.950 no . .
C(27) H(22) 0.950 no . .
C(29) H(23) 0.950 no . .
C(30) H(24) 0.950 no . .
C(31) H(25) 0.950 no . .
C(31) H(26) 0.950 no . .
C(31) H(27) 0.950 no . .
C(33) H(28) 0.950 no . .
C(34) H(29) 0.950 no . .
C(36) H(30) 0.950 no . .
C(37) H(31) 0.950 no . .
C(38) H(32) 0.950 no . .
C(38) H(33) 0.950 no . .
C(38) H(34) 0.950 no . .
C(39) H(35) 0.950 no . .
C(40) H(36) 0.950 no . .
C(40) H(37) 0.950 no . .
C(40) H(38) 0.950 no . .
C(41) H(54) 0.950 no . .
C(42) H(55) 0.950 no . .
C(42) H(56) 0.950 no . .
C(43) H(57) 0.950 no . .
C(43) H(58) 0.950 no . .
C(44) H(59) 0.950 no . .
C(44) H(60) 0.950 no . .
C(45) H(61) 0.950 no . .
C(45) H(62) 0.950 no . .
C(46) H(63) 0.950 no . .
C(46) H(64) 0.950 no . .
C(47) H(39) 0.950 no . .
C(48) H(41) 0.950 no . .
C(48) H(40) 0.950 no . .
C(48) H(42) 0.950 no . .
C(49) H(43) 0.950 no . .
C(50) H(44) 0.950 no . .
C(50) H(45) 0.950 no . .
C(51) H(46) 0.950 no . .
C(51) H(47) 0.950 no . .
C(52) H(48) 0.950 no . .
C(52) H(49) 0.950 no . .
C(53) H(50) 0.950 no . .
C(53) H(51) 0.950 no . .
C(54) H(52) 0.950 no . .
C(54) H(53) 0.950 no . .
C(56) H(61) 1.016 no . .
C(57) H(58) 1.004 no . .
C(58) H(62) 1.172 no . .
C(58) H(63) 1.268 no . .
C(59) H(57) 1.115 no . .

loop_
_geom_contact_atom_site_label_1
_geom_contact_atom_site_label_2
_geom_contact_distance
_geom_contact_publ_flag
_geom_contact_site_symmetry_1
_geom_contact_site_symmetry_2
O(1) C(9) 3.412(2) ? . 1_455
O(1) C(33) 3.491(2) ? . 1_455
O(2) C(10) 3.364(2) ? . 1_455
O(2) C(49) 3.341(2) ? . 1_455
O(3) C(31) 3.533(4) ? . 1_465
O(3) C(36) 3.532(2) ? . 1_565
O(4) C(59) 3.37(2) ? . 1_556
O(5) C(24) 3.517(3) ? . 1_545
O(6) C(17) 3.522(3) ? . 1_645
C(9) O(1) 3.412(2) ? . 1_655
C(10) O(2) 3.364(2) ? . 1_655
C(14) C(31) 3.351(4) ? . 1_465
C(15) C(31) 3.510(4) ? . 1_465
C(17) O(6) 3.522(3) ? . 1_465
C(17) C(35) 3.509(3) ? . 1_465
C(20) C(31) 3.440(3) ? . 1_465
C(20) C(59) 3.176(17) ? . 1_556
C(21) C(59) 3.511(18) ? . 1_556
C(24) O(5) 3.517(3) ? . 1_565
C(31) O(3) 3.533(4) ? . 1_645
C(31) C(14) 3.351(4) ? . 1_645
C(31) C(15) 3.510(4) ? . 1_645
C(31) C(20) 3.440(3) ? . 1_645
C(33) O(1) 3.491(2) ? . 1_655
C(35) C(17) 3.509(3) ? . 1_645
C(36) O(3) 3.532(2) ? . 1_545
C(43) C(48) 3.524(5) ? . 1_454
C(48) C(43) 3.524(5) ? . 1_656
C(49) O(2) 3.341(2) ? . 1_655
C(59) O(4) 3.37(2) ? . 1_554
C(59) C(20) 3.176(17) ? . 1_554
C(59) C(21) 3.511(18) ? . 1_554
O(1) H(1) 3.293 ? . 1_455
O(1) H(3) 2.772 ? . 1_455
O(1) H(24) 3.410 ? . 1_455
O(1) H(28) 2.546 ? . 1_455
O(2) H(43) 2.476 ? . 1_455
O(2) H(44) 3.518 ? . 1_455
O(2) H(46) 3.530 ? . 1_455
O(2) H(56) 3.453 ? . 1_556
O(2) H(42) 2.861 ? . 1_455
O(2) H(5) 2.999 ? . 1_455
O(2) H(6) 2.876 ? . 1_455
O(3) H(23) 3.399 ? . 1_465
O(3) H(26) 2.693 ? . 1_465
O(3) H(30) 2.738 ? . 1_565
O(3) H(32) 2.812 ? . 1_565
O(4) H(22) 3.224 ? . 1_565
O(4) H(27) 3.391 ? . 1_465
O(4) H(48) 3.215 ? . 1_465
O(4) H(55) 2.911 ? . 1_556
O(4) H(59) 3.150 ? . 1_556
O(5) H(13) 3.063 ? . 1_645
O(5) H(16) 3.053 ? . 1_545
O(5) H(18) 2.610 ? . 1_545
O(6) H(11) 3.027 ? . 1_645
O(6) H(12) 3.122 ? . 1_645
O(6) H(45) 3.321 ? . 1_554
O(6) H(47) 3.463 ? . 1_554
O(6) H(49) 2.760 ? . 1_554
C(2) H(4) 3.566 ? . 1_455
C(2) H(6) 3.394 ? . 1_455
C(3) H(6) 2.995 ? . 1_455
C(4) H(5) 3.259 ? . 1_455
C(4) H(6) 3.192 ? . 1_455
C(5) H(5) 3.372 ? . 1_455
C(8) H(43) 3.504 ? . 1_455
C(8) H(5) 3.540 ? . 1_455
C(8) H(6) 3.486 ? . 1_455
C(9) H(35) 3.334 ? . 1_655
C(9) H(58) 3.322 ? . 1_655
C(9) H(62) 3.388 ? . 1_655
C(10) H(14) 3.235 ? . 1_655
C(12) H(10) 3.136 ? . 1_455
C(12) H(17) 3.181 ? . 1_455
C(13) H(9) 3.595 ? . 1_455
C(13) H(10) 2.910 ? . 1_455
C(13) H(25) 3.484 ? . 1_465
C(13) H(26) 3.407 ? . 1_465
C(14) H(25) 3.257 ? . 1_465
C(14) H(26) 2.687 ? . 1_465
C(14) H(32) 3.459 ? . 1_565
C(15) H(8) 3.132 ? . 1_655
C(15) H(11) 3.581 ? . 1_655
C(15) H(13) 3.451 ? . 1_655
C(15) H(25) 3.274 ? . 1_465
C(15) H(26) 2.869 ? . 1_465
C(15) H(32) 3.444 ? . 1_565
C(16) H(7) 3.598 ? . 1_655
C(16) H(8) 2.916 ? . 1_655
C(16) H(25) 3.522 ? . 1_465
C(17) H(9) 3.057 ? . 1_455
C(17) H(23) 3.541 ? . 1_465
C(17) H(26) 3.300 ? . 1_465
C(17) H(30) 3.244 ? . 1_565
C(18) H(6) 3.380 ? . 1_455
C(19) H(16) 3.243 ? . 1_455
C(19) H(17) 3.394 ? . 1_455
C(19) H(25) 3.006 ? . 1_465
C(19) H(42) 3.218 ? . 1_455
C(19) H(6) 3.039 ? . 1_455
C(20) H(16) 3.136 ? . 1_455
C(20) H(25) 2.656 ? . 1_465
C(20) H(27) 3.434 ? . 1_465
C(20) H(55) 3.024 ? . 1_556
C(20) H(57) 3.093 ? . 1_556
C(21) H(25) 3.183 ? . 1_465
C(21) H(27) 3.488 ? . 1_465
C(21) H(55) 2.847 ? . 1_556
C(22) H(14) 3.236 ? . 1_655
C(22) H(15) 3.395 ? . 1_655
C(22) H(55) 3.498 ? . 1_556
C(23) H(7) 3.444 ? . 1_655
C(23) H(14) 3.135 ? . 1_655
C(24) H(15) 3.492 ? . 1_655
C(24) H(22) 3.291 ? . 1_565
C(24) H(34) 3.594 ? . 1_566
C(24) H(48) 3.432 ? . 1_465
C(24) H(51) 3.176 ? . 1_565
C(24) H(55) 3.464 ? . 1_556
C(26) H(23) 3.317 ? . 1_455
C(26) H(50) 3.176 ? . 1_455
C(26) H(5) 3.583 ? . 1_455
C(27) H(18) 3.178 ? . 1_545
C(27) H(27) 3.149 ? . 1_455
C(27) H(50) 3.270 ? . 1_455
C(28) H(13) 3.074 ? . 1_645
C(28) H(18) 3.246 ? . 1_545
C(29) H(12) 3.290 ? . 1_645
C(29) H(13) 3.293 ? . 1_645
C(29) H(21) 3.345 ? . 1_655
C(29) H(31) 3.037 ? . 1_655
C(30) H(31) 2.862 ? . 1_655
C(31) H(13) 3.472 ? . 1_645
C(31) H(15) 3.328 ? . 1_645
C(31) H(16) 3.483 ? . 1_545
C(31) H(18) 3.463 ? . 1_545
C(31) H(22) 3.222 ? . 1_655
C(33) H(12) 3.376 ? . 1_645
C(33) H(31) 3.580 ? . 1_655
C(34) H(12) 2.783 ? . 1_645
C(34) H(45) 3.379 ? . 1_554
C(34) H(47) 3.416 ? . 1_554
C(35) H(11) 3.341 ? . 1_645
C(35) H(12) 2.856 ? . 1_645
C(36) H(12) 3.499 ? . 1_645
C(37) H(23) 3.237 ? . 1_455
C(37) H(24) 3.133 ? . 1_455
C(38) H(11) 3.388 ? . 1_645
C(38) H(19) 3.474 ? . 1_544
C(38) H(47) 3.531 ? . 1_454
C(38) H(49) 3.293 ? . 1_554
C(38) H(64) 3.528 ? . 1_545
C(40) H(39) 3.534 ? . 1_554
C(40) H(44) 3.396 ? . 1_454
C(40) H(45) 3.573 ? . 1_554
C(40) H(40) 3.548 ? . 1_554
C(42) H(41) 3.244 ? . 1_554
C(43) H(15) 3.344 ? . 1_554
C(43) H(54) 3.301 ? . 1_455
C(43) H(40) 3.059 ? . 1_454
C(43) H(42) 3.359 ? . 1_454
C(44) H(20) 3.518 ? . 1_454
C(45) H(2) 3.513 ? . 1_455
C(46) H(60) 3.451 ? . 1_655
C(48) H(14) 3.507 ? . 1_655
C(48) H(37) 3.413 ? . 1_556
C(48) H(54) 3.581 ? . 1_556
C(48) H(56) 3.439 ? . 1_556
C(48) H(57) 2.905 ? . 1_656
C(48) H(58) 3.339 ? . 1_656
C(50) H(29) 3.401 ? . 1_556
C(50) H(36) 3.413 ? . 1_656
C(50) H(37) 3.507 ? . 1_556
C(51) H(29) 3.305 ? . 1_556
C(51) H(33) 3.242 ? . 1_656
C(52) H(33) 3.516 ? . 1_656
C(53) H(18) 3.444 ? . 1_545
C(53) H(21) 3.404 ? . 1_655
C(53) H(22) 3.590 ? . 1_655
C(56) H(32) 3.545 ? . 1_565
C(56) H(34) 3.537 ? . 1_565
C(57) H(1) 3.547 ? . 1_455
C(57) H(40) 3.018 ? . 1_454
C(57) H(42) 3.426 ? . 1_454
C(59) H(15) 2.786 ? . 1_554
C(59) H(20) 3.510 ? . 1_454
H(1) O(1) 3.293 ? . 1_655
H(1) C(57) 3.547 ? . 1_655
H(1) H(35) 2.854 ? . 1_655
H(1) H(58) 2.828 ? . 1_655
H(1) H(62) 3.486 ? . 1_655
H(1) H(40) 3.590 ? . 1_554
H(2) C(45) 3.513 ? . 1_655
H(2) H(35) 3.281 ? . 1_655
H(2) H(58) 2.936 ? . 1_655
H(2) H(60) 3.301 ? . 1_655
H(2) H(62) 2.699 ? . 1_655
H(3) O(1) 2.772 ? . 1_655
H(3) H(7) 3.420 ? . 1_655
H(3) H(35) 3.337 ? . 1_655
H(3) H(62) 3.509 ? . 1_655
H(7) C(16) 3.598 ? . 1_455
H(7) C(23) 3.444 ? . 1_455
H(7) H(3) 3.420 ? . 1_455
H(7) H(10) 2.670 ? . 1_455
H(7) H(17) 2.682 ? . 1_455
H(7) H(4) 3.349 ? . 1_455
H(8) C(15) 3.132 ? . 1_455
H(8) C(16) 2.916 ? . 1_455
H(8) H(9) 2.663 ? . 1_455
H(8) H(10) 2.203 ? . 1_455
H(9) C(13) 3.595 ? . 1_655
H(9) C(17) 3.057 ? . 1_655
H(9) H(8) 2.663 ? . 1_655
H(9) H(11) 2.709 ? . 1_655
H(9) H(12) 3.564 ? . 1_655
H(9) H(13) 2.565 ? . 1_655
H(9) H(26) 2.956 ? . 1_465
H(9) H(32) 2.967 ? . 1_565
H(10) C(12) 3.136 ? . 1_655
H(10) C(13) 2.910 ? . 1_655
H(10) H(7) 2.670 ? . 1_655
H(10) H(8) 2.203 ? . 1_655
H(11) O(6) 3.027 ? . 1_465
H(11) C(15) 3.581 ? . 1_455
H(11) C(35) 3.341 ? . 1_465
H(11) C(38) 3.388 ? . 1_465
H(11) H(9) 2.709 ? . 1_455
H(11) H(32) 3.040 ? . 1_465
H(11) H(34) 3.514 ? . 1_465
H(12) O(6) 3.122 ? . 1_465
H(12) C(29) 3.290 ? . 1_465
H(12) C(33) 3.376 ? . 1_465
H(12) C(34) 2.783 ? . 1_465
H(12) C(35) 2.856 ? . 1_465
H(12) C(36) 3.499 ? . 1_465
H(12) H(9) 3.564 ? . 1_455
H(12) H(23) 3.275 ? . 1_465
H(12) H(29) 2.913 ? . 1_465
H(12) H(30) 2.800 ? . 1_565
H(13) O(5) 3.063 ? . 1_465
H(13) C(15) 3.451 ? . 1_455
H(13) C(28) 3.074 ? . 1_465
H(13) C(29) 3.293 ? . 1_465
H(13) C(31) 3.472 ? . 1_465
H(13) H(9) 2.565 ? . 1_455
H(13) H(23) 3.383 ? . 1_465
H(13) H(26) 2.990 ? . 1_465
H(14) C(10) 3.235 ? . 1_455
H(14) C(22) 3.236 ? . 1_455
H(14) C(23) 3.135 ? . 1_455
H(14) C(48) 3.507 ? . 1_455
H(14) H(16) 2.721 ? . 1_455
H(14) H(17) 2.494 ? . 1_455
H(14) H(25) 3.223 ? . 1_465
H(14) H(41) 3.463 ? . 1_455
H(14) H(42) 2.741 ? . 1_455
H(14) H(4) 3.488 ? . 1_455
H(14) H(6) 2.323 ? . 1_455
H(15) C(22) 3.395 ? . 1_455
H(15) C(24) 3.492 ? . 1_455
H(15) C(31) 3.328 ? . 1_465
H(15) C(43) 3.344 ? . 1_556
H(15) C(59) 2.786 ? . 1_556
H(15) H(16) 2.503 ? . 1_455
H(15) H(18) 3.291 ? . 1_455
H(15) H(20) 2.823 ? . 1_455
H(15) H(25) 2.658 ? . 1_465
H(15) H(27) 3.305 ? . 1_465
H(15) H(55) 3.123 ? . 1_556
H(15) H(57) 2.647 ? . 1_556
H(15) H(59) 3.201 ? . 1_556
H(16) O(5) 3.053 ? . 1_565
H(16) C(19) 3.243 ? . 1_655
H(16) C(20) 3.136 ? . 1_655
H(16) C(31) 3.483 ? . 1_565
H(16) H(14) 2.721 ? . 1_655
H(16) H(15) 2.503 ? . 1_655
H(16) H(25) 2.980 ? . 1_565
H(17) C(12) 3.181 ? . 1_655
H(17) C(19) 3.394 ? . 1_655
H(17) H(7) 2.682 ? . 1_655
H(17) H(14) 2.494 ? . 1_655
H(18) O(5) 2.610 ? . 1_565
H(18) C(27) 3.178 ? . 1_565
H(18) C(28) 3.246 ? . 1_565
H(18) C(31) 3.463 ? . 1_565
H(18) C(53) 3.444 ? . 1_565
H(18) H(15) 3.291 ? . 1_655
H(18) H(22) 2.659 ? . 1_565
H(18) H(25) 3.541 ? . 1_565
H(18) H(27) 3.507 ? . 1_565
H(18) H(51) 2.542 ? . 1_565
H(19) C(38) 3.474 ? . 1_566
H(19) H(33) 3.373 ? . 1_566
H(19) H(34) 2.743 ? . 1_566
H(19) H(48) 2.833 ? . 1_465
H(19) H(49) 3.378 ? . 1_565
H(19) H(51) 3.087 ? . 1_565
H(19) H(52) 3.591 ? . 1_565
H(19) H(60) 3.549 ? . 1_656
H(19) H(64) 3.457 ? . 1_556
H(20) C(44) 3.518 ? . 1_656
H(20) C(59) 3.510 ? . 1_656
H(20) H(15) 2.823 ? . 1_655
H(20) H(51) 3.460 ? . 1_565
H(20) H(55) 3.109 ? . 1_556
H(20) H(57) 3.183 ? . 1_656
H(20) H(59) 3.347 ? . 1_656
H(20) H(60) 3.056 ? . 1_656
H(20) H(64) 3.510 ? . 1_556
H(21) C(29) 3.345 ? . 1_455
H(21) C(53) 3.404 ? . 1_455
H(21) H(23) 2.864 ? . 1_455
H(21) H(27) 3.345 ? . 1_455
H(21) H(43) 3.105 ? . 1_455
H(21) H(50) 2.551 ? . 1_455
H(21) H(53) 3.339 ? . 1_455
H(21) H(5) 2.754 ? . 1_455
H(22) O(4) 3.224 ? . 1_545
H(22) C(24) 3.291 ? . 1_545
H(22) C(31) 3.222 ? . 1_455
H(22) C(53) 3.590 ? . 1_455
H(22) H(18) 2.659 ? . 1_545
H(22) H(23) 3.588 ? . 1_455
H(22) H(25) 3.584 ? . 1_455
H(22) H(26) 3.320 ? . 1_455
H(22) H(27) 2.410 ? . 1_455
H(22) H(50) 2.742 ? . 1_455
H(23) O(3) 3.399 ? . 1_645
H(23) C(17) 3.541 ? . 1_645
H(23) C(26) 3.317 ? . 1_655
H(23) C(37) 3.237 ? . 1_655
H(23) H(12) 3.275 ? . 1_645
H(23) H(13) 3.383 ? . 1_645
H(23) H(21) 2.864 ? . 1_655
H(23) H(22) 3.588 ? . 1_655
H(23) H(31) 2.579 ? . 1_655
H(24) O(1) 3.410 ? . 1_655
H(24) C(37) 3.133 ? . 1_655
H(24) H(31) 2.195 ? . 1_655
H(25) C(13) 3.484 ? . 1_645
H(25) C(14) 3.257 ? . 1_645
H(25) C(15) 3.274 ? . 1_645
H(25) C(16) 3.522 ? . 1_645
H(25) C(19) 3.006 ? . 1_645
H(25) C(20) 2.656 ? . 1_645
H(25) C(21) 3.183 ? . 1_645
H(25) H(14) 3.223 ? . 1_645
H(25) H(15) 2.658 ? . 1_645
H(25) H(16) 2.980 ? . 1_545
H(25) H(18) 3.541 ? . 1_545
H(25) H(22) 3.584 ? . 1_655
H(26) O(3) 2.693 ? . 1_645
H(26) C(13) 3.407 ? . 1_645
H(26) C(14) 2.687 ? . 1_645
H(26) C(15) 2.869 ? . 1_645
H(26) C(17) 3.300 ? . 1_645
H(26) H(9) 2.956 ? . 1_645
H(26) H(13) 2.990 ? . 1_645
H(26) H(22) 3.320 ? . 1_655
H(27) O(4) 3.391 ? . 1_645
H(27) C(20) 3.434 ? . 1_645
H(27) C(21) 3.488 ? . 1_645
H(27) C(27) 3.149 ? . 1_655
H(27) H(15) 3.305 ? . 1_645
H(27) H(18) 3.507 ? . 1_545
H(27) H(21) 3.345 ? . 1_655
H(27) H(22) 2.410 ? . 1_655
H(28) O(1) 2.546 ? . 1_655
H(28) H(31) 3.030 ? . 1_655
H(29) C(50) 3.401 ? . 1_554
H(29) C(51) 3.305 ? . 1_554
H(29) H(12) 2.913 ? . 1_645
H(29) H(30) 3.094 ? . 1_655
H(29) H(38) 3.543 ? . 1_655
H(29) H(44) 3.443 ? . 1_554
H(29) H(45) 2.950 ? . 1_554
H(29) H(47) 2.546 ? . 1_554
H(30) O(3) 2.738 ? . 1_545
H(30) C(17) 3.244 ? . 1_545
H(30) H(12) 2.800 ? . 1_545
H(30) H(29) 3.094 ? . 1_455
H(31) C(29) 3.037 ? . 1_455
H(31) C(30) 2.862 ? . 1_455
H(31) C(33) 3.580 ? . 1_455
H(31) H(23) 2.579 ? . 1_455
H(31) H(24) 2.195 ? . 1_455
H(31) H(28) 3.030 ? . 1_455
H(32) O(3) 2.812 ? . 1_545
H(32) C(14) 3.459 ? . 1_545
H(32) C(15) 3.444 ? . 1_545
H(32) C(56) 3.545 ? . 1_545
H(32) H(9) 2.967 ? . 1_545
H(32) H(11) 3.040 ? . 1_645
H(32) H(61) 3.533 ? . 1_545
H(32) H(64) 3.345 ? . 1_545
H(33) C(51) 3.242 ? . 1_454
H(33) C(52) 3.516 ? . 1_454
H(33) H(19) 3.373 ? . 1_544
H(33) H(46) 3.298 ? . 1_454
H(33) H(47) 2.597 ? . 1_454
H(33) H(48) 3.004 ? . 1_454
H(33) H(49) 3.591 ? . 1_554
H(34) C(24) 3.594 ? . 1_544
H(34) C(56) 3.537 ? . 1_545
H(34) H(11) 3.514 ? . 1_645
H(34) H(19) 2.743 ? . 1_544
H(34) H(49) 2.956 ? . 1_554
H(34) H(60) 3.004 ? . 1_645
H(34) H(64) 2.951 ? . 1_545
H(35) C(9) 3.334 ? . 1_455
H(35) H(1) 2.854 ? . 1_455
H(35) H(2) 3.281 ? . 1_455
H(35) H(3) 3.337 ? . 1_455
H(36) C(50) 3.413 ? . 1_454
H(36) H(39) 3.071 ? . 1_554
H(36) H(44) 2.564 ? . 1_454
H(36) H(46) 3.421 ? . 1_454
H(36) H(47) 3.439 ? . 1_454
H(36) H(40) 3.564 ? . 1_454
H(36) H(40) 3.595 ? . 1_554
H(37) C(48) 3.413 ? . 1_554
H(37) C(50) 3.507 ? . 1_554
H(37) H(39) 3.108 ? . 1_554
H(37) H(44) 3.365 ? . 1_554
H(37) H(45) 2.850 ? . 1_554
H(37) H(41) 3.509 ? . 1_554
H(37) H(40) 2.753 ? . 1_554
H(38) H(29) 3.543 ? . 1_455
H(38) H(44) 3.451 ? . 1_454
H(38) H(47) 3.427 ? . 1_454
H(39) C(40) 3.534 ? . 1_556
H(39) H(36) 3.071 ? . 1_556
H(39) H(37) 3.108 ? . 1_556
H(39) H(46) 3.325 ? . 1_455
H(39) H(56) 3.340 ? . 1_556
H(43) O(2) 2.476 ? . 1_655
H(43) C(8) 3.504 ? . 1_655
H(43) H(21) 3.105 ? . 1_655
H(44) O(2) 3.518 ? . 1_655
H(44) C(40) 3.396 ? . 1_656
H(44) H(29) 3.443 ? . 1_556
H(44) H(36) 2.564 ? . 1_656
H(44) H(37) 3.365 ? . 1_556
H(44) H(38) 3.451 ? . 1_656
H(44) H(56) 3.559 ? . 1_656
H(45) O(6) 3.321 ? . 1_556
H(45) C(34) 3.379 ? . 1_556
H(45) C(40) 3.573 ? . 1_556
H(45) H(29) 2.950 ? . 1_556
H(45) H(37) 2.850 ? . 1_556
H(46) O(2) 3.530 ? . 1_655
H(46) H(33) 3.298 ? . 1_656
H(46) H(36) 3.421 ? . 1_656
H(46) H(39) 3.325 ? . 1_655
H(46) H(52) 2.937 ? . 1_655
H(47) O(6) 3.463 ? . 1_556
H(47) C(34) 3.416 ? . 1_556
H(47) C(38) 3.531 ? . 1_656
H(47) H(29) 2.546 ? . 1_556
H(47) H(33) 2.597 ? . 1_656
H(47) H(36) 3.439 ? . 1_656
H(47) H(38) 3.427 ? . 1_656
H(48) O(4) 3.215 ? . 1_645
H(48) C(24) 3.432 ? . 1_645
H(48) H(19) 2.833 ? . 1_645
H(48) H(33) 3.004 ? . 1_656
H(48) H(59) 3.315 ? . 1_646
H(49) O(6) 2.760 ? . 1_556
H(49) C(38) 3.293 ? . 1_556
H(49) H(19) 3.378 ? . 1_545
H(49) H(33) 3.591 ? . 1_556
H(49) H(34) 2.956 ? . 1_556
H(50) C(26) 3.176 ? . 1_655
H(50) C(27) 3.270 ? . 1_655
H(50) H(21) 2.551 ? . 1_655
H(50) H(22) 2.742 ? . 1_655
H(51) C(24) 3.176 ? . 1_545
H(51) H(18) 2.542 ? . 1_545
H(51) H(19) 3.087 ? . 1_545
H(51) H(20) 3.460 ? . 1_545
H(52) H(19) 3.591 ? . 1_545
H(52) H(46) 2.937 ? . 1_455
H(53) H(21) 3.339 ? . 1_655
H(54) C(43) 3.301 ? . 1_655
H(54) C(48) 3.581 ? . 1_554
H(54) H(57) 3.233 ? . 1_655
H(54) H(58) 2.745 ? . 1_655
H(54) H(60) 3.057 ? . 1_655
H(54) H(41) 3.199 ? . 1_554
H(54) H(40) 3.063 ? . 1_554
H(55) O(4) 2.911 ? . 1_554
H(55) C(20) 3.024 ? . 1_554
H(55) C(21) 2.847 ? . 1_554
H(55) C(22) 3.498 ? . 1_554
H(55) C(24) 3.464 ? . 1_554
H(55) H(15) 3.123 ? . 1_554
H(55) H(20) 3.109 ? . 1_554
H(55) H(41) 2.996 ? . 1_554
H(56) O(2) 3.453 ? . 1_554
H(56) C(48) 3.439 ? . 1_554
H(56) H(39) 3.340 ? . 1_554
H(56) H(44) 3.559 ? . 1_454
H(56) H(41) 2.770 ? . 1_554
H(56) H(40) 3.327 ? . 1_454
H(56) H(40) 3.429 ? . 1_554
H(56) H(42) 3.222 ? . 1_454
H(57) C(20) 3.093 ? . 1_554
H(57) C(48) 2.905 ? . 1_454
H(57) H(15) 2.647 ? . 1_554
H(57) H(20) 3.183 ? . 1_454
H(57) H(54) 3.233 ? . 1_455
H(57) H(41) 2.872 ? . 1_454
H(57) H(40) 2.668 ? . 1_454
H(57) H(42) 2.682 ? . 1_454
H(58) C(9) 3.322 ? . 1_455
H(58) C(48) 3.339 ? . 1_454
H(58) H(1) 2.828 ? . 1_455
H(58) H(2) 2.936 ? . 1_455
H(58) H(54) 2.745 ? . 1_455
H(58) H(41) 3.492 ? . 1_454
H(58) H(40) 2.663 ? . 1_454
H(58) H(42) 3.392 ? . 1_454
H(59) O(4) 3.150 ? . 1_554
H(59) H(15) 3.201 ? . 1_554
H(59) H(20) 3.347 ? . 1_454
H(59) H(48) 3.315 ? . 1_464
H(60) C(46) 3.451 ? . 1_455
H(60) H(2) 3.301 ? . 1_455
H(60) H(19) 3.549 ? . 1_454
H(60) H(20) 3.056 ? . 1_454
H(60) H(34) 3.004 ? . 1_465
H(60) H(54) 3.057 ? . 1_455
H(60) H(63) 3.473 ? . 1_455
H(60) H(64) 2.815 ? . 1_455
H(61) H(32) 3.533 ? . 1_565
H(62) C(9) 3.388 ? . 1_455
H(62) H(1) 3.486 ? . 1_455
H(62) H(2) 2.699 ? . 1_455
H(62) H(3) 3.509 ? . 1_455
H(63) H(60) 3.473 ? . 1_655
H(64) C(38) 3.528 ? . 1_565
H(64) H(19) 3.457 ? . 1_554
H(64) H(20) 3.510 ? . 1_554
H(64) H(32) 3.345 ? . 1_565
H(64) H(34) 2.951 ? . 1_565
H(64) H(60) 2.815 ? . 1_655
H(41) C(42) 3.244 ? . 1_556
H(41) H(14) 3.463 ? . 1_655
H(41) H(37) 3.509 ? . 1_556
H(41) H(54) 3.199 ? . 1_556
H(41) H(55) 2.996 ? . 1_556
H(41) H(56) 2.770 ? . 1_556
H(41) H(57) 2.872 ? . 1_656
H(41) H(58) 3.492 ? . 1_656
H(40) C(40) 3.548 ? . 1_556
H(40) C(43) 3.059 ? . 1_656
H(40) C(57) 3.018 ? . 1_656
H(40) H(1) 3.590 ? . 1_556
H(40) H(36) 3.595 ? . 1_556
H(40) H(36) 3.564 ? . 1_656
H(40) H(37) 2.753 ? . 1_556
H(40) H(54) 3.063 ? . 1_556
H(40) H(56) 3.429 ? . 1_556
H(40) H(56) 3.327 ? . 1_656
H(40) H(57) 2.668 ? . 1_656
H(40) H(58) 2.663 ? . 1_656
H(42) O(2) 2.861 ? . 1_655
H(42) C(19) 3.218 ? . 1_655
H(42) C(43) 3.359 ? . 1_656
H(42) C(57) 3.426 ? . 1_656
H(42) H(14) 2.741 ? . 1_655
H(42) H(56) 3.222 ? . 1_656
H(42) H(57) 2.682 ? . 1_656
H(42) H(58) 3.392 ? . 1_656
H(4) C(2) 3.566 ? . 1_655
H(4) H(7) 3.349 ? . 1_655
H(4) H(14) 3.488 ? . 1_655
H(5) O(2) 2.999 ? . 1_655
H(5) C(4) 3.259 ? . 1_655
H(5) C(5) 3.372 ? . 1_655
H(5) C(8) 3.540 ? . 1_655
H(5) C(26) 3.583 ? . 1_655
H(5) H(21) 2.754 ? . 1_655
H(6) O(2) 2.876 ? . 1_655
H(6) C(2) 3.394 ? . 1_655
H(6) C(3) 2.995 ? . 1_655
H(6) C(4) 3.192 ? . 1_655
H(6) C(8) 3.486 ? . 1_655
H(6) C(18) 3.380 ? . 1_655
H(6) C(19) 3.039 ? . 1_655
H(6) H(14) 2.323 ? . 1_655

loop_
_geom_torsion_atom_site_label_1
_geom_torsion_atom_site_label_2
_geom_torsion_atom_site_label_3
_geom_torsion_atom_site_label_4
_geom_torsion
_geom_torsion_publ_flag
_geom_torsion_site_symmetry_1
_geom_torsion_site_symmetry_2
_geom_torsion_site_symmetry_3
_geom_torsion_site_symmetry_4
C(17) O(3) C(14) C(13) 8.1(3) ? . . . .
C(17) O(3) C(14) C(15) -170.9(2) ? . . . .
C(24) O(4) C(21) C(20) 170.9(2) ? . . . .
C(24) O(4) C(21) C(22) -8.9(3) ? . . . .
C(31) O(5) C(28) C(27) -168.7(2) ? . . . .
C(31) O(5) C(28) C(29) 12.2(3) ? . . . .
C(38) O(6) C(35) C(34) 178.5(2) ? . . . .
C(38) O(6) C(35) C(36) 0.6(3) ? . . . .
C(9) N(1) C(7) O(1) -175.2(2) ? . . . .
C(9) N(1) C(7) C(1) 5.2(3) ? . . . .
C(7) N(1) C(39) C(40) -91.9(2) ? . . . .
C(7) N(1) C(39) C(41) 144.0(2) ? . . . .
C(7) N(1) C(39) C(55) 118.8(10) ? . . . .
C(39) N(1) C(7) O(1) -6.8(3) ? . . . .
C(39) N(1) C(7) C(1) 173.57(19) ? . . . .
C(9) N(1) C(39) C(40) 77.1(2) ? . . . .
C(9) N(1) C(39) C(41) -47.0(3) ? . . . .
C(9) N(1) C(39) C(55) -72.1(10) ? . . . .
C(10) N(2) C(8) O(2) -173.7(2) ? . . . .
C(10) N(2) C(8) C(4) 5.1(2) ? . . . .
C(8) N(2) C(47) C(48) -101.8(2) ? . . . .
C(8) N(2) C(47) C(49) 132.45(19) ? . . . .
C(47) N(2) C(8) O(2) -2.5(3) ? . . . .
C(47) N(2) C(8) C(4) 176.25(17) ? . . . .
C(10) N(2) C(47) C(48) 69.9(2) ? . . . .
C(10) N(2) C(47) C(49) -55.8(2) ? . . . .
C(2) C(1) C(6) C(5) 5.8(2) ? . . . .
C(2) C(1) C(6) C(32) -170.56(18) ? . . . .
C(6) C(1) C(2) C(3) -3.2(2) ? . . . .
C(6) C(1) C(2) C(11) 171.79(18) ? . . . .
C(2) C(1) C(7) O(1) -89.6(2) ? . . . .
C(2) C(1) C(7) N(1) 90.1(2) ? . . . .
C(7) C(1) C(2) C(3) 172.78(17) ? . . . .
C(7) C(1) C(2) C(11) -12.2(2) ? . . . .
C(6) C(1) C(7) O(1) 86.5(2) ? . . . .
C(6) C(1) C(7) N(1) -93.8(2) ? . . . .
C(7) C(1) C(6) C(5) -170.25(17) ? . . . .
C(7) C(1) C(6) C(32) 13.4(2) ? . . . .
C(1) C(2) C(3) C(4) -2.3(2) ? . . . .
C(1) C(2) C(3) C(18) 177.45(18) ? . . . .
C(1) C(2) C(11) C(12) 68.0(2) ? . . . .
C(1) C(2) C(11) C(16) -108.8(2) ? . . . .
C(3) C(2) C(11) C(12) -117.1(2) ? . . . .
C(3) C(2) C(11) C(16) 66.1(2) ? . . . .
C(11) C(2) C(3) C(4) -177.16(17) ? . . . .
C(11) C(2) C(3) C(18) 2.5(2) ? . . . .
C(2) C(3) C(4) C(5) 5.1(2) ? . . . .
C(2) C(3) C(4) C(8) -167.38(17) ? . . . .
C(2) C(3) C(18) C(19) 71.4(2) ? . . . .
C(2) C(3) C(18) C(23) -108.2(2) ? . . . .
C(4) C(3) C(18) C(19) -108.9(2) ? . . . .
C(4) C(3) C(18) C(23) 71.5(2) ? . . . .
C(18) C(3) C(4) C(5) -174.60(17) ? . . . .
C(18) C(3) C(4) C(8) 12.9(2) ? . . . .
C(3) C(4) C(5) C(6) -2.5(2) ? . . . .
C(3) C(4) C(5) C(25) 177.26(18) ? . . . .
C(3) C(4) C(8) O(2) 70.4(2) ? . . . .
C(3) C(4) C(8) N(2) -108.5(2) ? . . . .
C(5) C(4) C(8) O(2) -102.1(2) ? . . . .
C(5) C(4) C(8) N(2) 79.0(2) ? . . . .
C(8) C(4) C(5) C(6) 169.79(17) ? . . . .
C(8) C(4) C(5) C(25) -10.4(2) ? . . . .
C(4) C(5) C(6) C(1) -2.9(2) ? . . . .
C(4) C(5) C(6) C(32) 173.40(18) ? . . . .
C(4) C(5) C(25) C(26) 83.2(2) ? . . . .
C(4) C(5) C(25) C(30) -98.7(2) ? . . . .
C(6) C(5) C(25) C(26) -97.0(2) ? . . . .
C(6) C(5) C(25) C(30) 81.1(2) ? . . . .
C(25) C(5) C(6) C(1) 177.30(18) ? . . . .
C(25) C(5) C(6) C(32) -6.4(2) ? . . . .
C(1) C(6) C(32) C(33) 92.6(2) ? . . . .
C(1) C(6) C(32) C(37) -86.8(2) ? . . . .
C(5) C(6) C(32) C(33) -83.7(2) ? . . . .
C(5) C(6) C(32) C(37) 96.9(2) ? . . . .
C(2) C(11) C(12) C(13) -178.0(2) ? . . . .
C(2) C(11) C(16) C(15) 177.9(2) ? . . . .
C(12) C(11) C(16) C(15) 0.9(3) ? . . . .
C(16) C(11) C(12) C(13) -1.1(3) ? . . . .
C(11) C(12) C(13) C(14) 0.8(3) ? . . . .
C(12) C(13) C(14) O(3) -179.3(2) ? . . . .
C(12) C(13) C(14) C(15) -0.3(3) ? . . . .
O(3) C(14) C(15) C(16) 179.2(2) ? . . . .
C(13) C(14) C(15) C(16) 0.1(3) ? . . . .
C(14) C(15) C(16) C(11) -0.4(3) ? . . . .
C(3) C(18) C(19) C(20) -178.68(19) ? . . . .
C(3) C(18) C(23) C(22) 178.03(19) ? . . . .
C(19) C(18) C(23) C(22) -1.6(3) ? . . . .
C(23) C(18) C(19) C(20) 0.9(3) ? . . . .
C(18) C(19) C(20) C(21) 0.4(3) ? . . . .
C(19) C(20) C(21) O(4) 179.1(2) ? . . . .
C(19) C(20) C(21) C(22) -1.1(3) ? . . . .
O(4) C(21) C(22) C(23) -179.8(2) ? . . . .
C(20) C(21) C(22) C(23) 0.4(3) ? . . . .
C(21) C(22) C(23) C(18) 0.9(3) ? . . . .
C(5) C(25) C(26) C(27) 176.4(2) ? . . . .
C(5) C(25) C(30) C(29) -177.7(2) ? . . . .
C(26) C(25) C(30) C(29) 0.5(3) ? . . . .
C(30) C(25) C(26) C(27) -1.7(3) ? . . . .
C(25) C(26) C(27) C(28) 1.5(4) ? . . . .
C(26) C(27) C(28) O(5) -179.1(2) ? . . . .
C(26) C(27) C(28) C(29) 0.1(3) ? . . . .
O(5) C(28) C(29) C(30) 177.8(2) ? . . . .
C(27) C(28) C(29) C(30) -1.3(4) ? . . . .
C(28) C(29) C(30) C(25) 1.0(3) ? . . . .
C(6) C(32) C(33) C(34) -178.70(19) ? . . . .
C(6) C(32) C(37) C(36) -179.7(2) ? . . . .
C(33) C(32) C(37) C(36) 0.9(3) ? . . . .
C(37) C(32) C(33) C(34) 0.7(3) ? . . . .
C(32) C(33) C(34) C(35) -1.4(3) ? . . . .
C(33) C(34) C(35) O(6) -177.4(2) ? . . . .
C(33) C(34) C(35) C(36) 0.6(3) ? . . . .
O(6) C(35) C(36) C(37) 178.8(2) ? . . . .
C(34) C(35) C(36) C(37) 1.0(3) ? . . . .
C(35) C(36) C(37) C(32) -1.7(3) ? . . . .
N(1) C(39) C(41) C(42) -178.8(2) ? . . . .
N(1) C(39) C(41) C(46) -55.9(3) ? . . . .
N(1) C(39) C(41) C(55) -126.5(17) ? . . . .
N(1) C(39) C(41) C(58) -72.4(5) ? . . . .
N(1) C(39) C(55) C(41) 65.2(18) ? . . . .
N(1) C(39) C(55) C(42) 147.4(13) ? . . . .
N(1) C(39) C(55) C(46) -1.7(18) ? . . . .
N(1) C(39) C(55) C(57) -164.6(8) ? . . . .
N(1) C(39) C(55) C(58) -37.5(16) ? . . . .
C(40) C(39) C(41) C(42) 59.7(3) ? . . . .
C(40) C(39) C(41) C(46) -177.3(3) ? . . . .
C(40) C(39) C(41) C(55) 112.0(17) ? . . . .
C(40) C(39) C(41) C(58) 166.1(5) ? . . . .
C(40) C(39) C(55) C(41) -80.7(18) ? . . . .
C(40) C(39) C(55) C(42) 2(2) ? . . . .
C(40) C(39) C(55) C(46) -147.6(8) ? . . . .
C(40) C(39) C(55) C(57) 49.5(16) ? . . . .
C(40) C(39) C(55) C(58) 176.6(8) ? . . . .
C(41) C(39) C(55) C(42) 82(2) ? . . . .
C(41) C(39) C(55) C(46) -66.9(18) ? . . . .
C(41) C(39) C(55) C(57) 130(2) ? . . . .
C(41) C(39) C(55) C(58) -103(2) ? . . . .
C(55) C(39) C(41) C(42) -52.3(17) ? . . . .
C(55) C(39) C(41) C(46) 70.6(17) ? . . . .
C(55) C(39) C(41) C(58) 54.1(18) ? . . . .
C(39) C(41) C(42) C(43) 71.8(3) ? . . . .
C(39) C(41) C(42) C(55) 32.9(11) ? . . . .
C(39) C(41) C(42) C(57) 36.7(8) ? . . . .
C(39) C(41) C(42) C(59) 105.9(9) ? . . . .
C(39) C(41) C(46) C(45) -72.2(4) ? . . . .
C(39) C(41) C(46) C(55) -40.3(12) ? . . . .
C(39) C(41) C(46) C(56) -109.4(10) ? . . . .
C(39) C(41) C(46) C(58) -29.1(8) ? . . . .
C(39) C(41) C(55) C(42) -132.2(13) ? . . . .
C(39) C(41) C(55) C(46) 120.3(12) ? . . . .
C(39) C(41) C(55) C(57) -135(2) ? . . . .
C(39) C(41) C(55) C(58) 112.9(18) ? . . . .
C(39) C(41) C(58) C(45) -141.4(11) ? . . . .
C(39) C(41) C(58) C(46) 153.5(7) ? . . . .
C(39) C(41) C(58) C(55) -39.3(14) ? . . . .
C(39) C(41) C(58) C(56) -166.9(10) ? . . . .
C(42) C(41) C(46) C(45) 52.6(3) ? . . . .
C(42) C(41) C(46) C(55) 84.6(13) ? . . . .
C(42) C(41) C(46) C(56) 15.4(10) ? . . . .
C(42) C(41) C(46) C(58) 95.8(8) ? . . . .
C(46) C(41) C(42) C(43) -54.7(4) ? . . . .
C(46) C(41) C(42) C(55) -93.6(11) ? . . . .
C(46) C(41) C(42) C(57) -89.8(8) ? . . . .
C(46) C(41) C(42) C(59) -20.6(10) ? . . . .
C(42) C(41) C(55) C(39) 132.2(13) ? . . . .
C(42) C(41) C(55) C(46) -107.5(3) ? . . . .
C(42) C(41) C(55) C(57) -2.9(10) ? . . . .
C(42) C(41) C(55) C(58) -114.9(9) ? . . . .
C(55) C(41) C(42) C(43) 38.8(11) ? . . . .
C(55) C(41) C(42) C(57) 3.8(13) ? . . . .
C(55) C(41) C(42) C(59) 72.9(14) ? . . . .
C(42) C(41) C(58) C(45) -31.0(12) ? . . . .
C(42) C(41) C(58) C(46) -96.1(7) ? . . . .
C(42) C(41) C(58) C(55) 71.1(15) ? . . . .
C(42) C(41) C(58) C(56) -56.5(10) ? . . . .
C(58) C(41) C(42) C(43) -17.4(6) ? . . . .
C(58) C(41) C(42) C(55) -56.2(12) ? . . . .
C(58) C(41) C(42) C(57) -52.5(9) ? . . . .
C(58) C(41) C(42) C(59) 16.7(11) ? . . . .
C(46) C(41) C(55) C(39) -120.3(12) ? . . . .
C(46) C(41) C(55) C(42) 107.5(3) ? . . . .
C(46) C(41) C(55) C(57) 104.6(11) ? . . . .
C(46) C(41) C(55) C(58) -7.4(9) ? . . . .
C(55) C(41) C(46) C(45) -31.9(13) ? . . . .
C(55) C(41) C(46) C(56) -69.1(16) ? . . . .
C(55) C(41) C(46) C(58) 11.2(15) ? . . . .
C(46) C(41) C(58) C(45) 65.1(9) ? . . . .
C(46) C(41) C(58) C(55) 167.2(17) ? . . . .
C(46) C(41) C(58) C(56) 39.6(8) ? . . . .
C(58) C(41) C(46) C(45) -43.1(7) ? . . . .
C(58) C(41) C(46) C(55) -11.2(15) ? . . . .
C(58) C(41) C(46) C(56) -80.3(12) ? . . . .
C(55) C(41) C(58) C(45) -102.1(18) ? . . . .
C(55) C(41) C(58) C(46) -167.2(17) ? . . . .
C(55) C(41) C(58) C(56) -127.6(18) ? . . . .
C(58) C(41) C(55) C(39) -112.9(18) ? . . . .
C(58) C(41) C(55) C(42) 114.9(9) ? . . . .
C(58) C(41) C(55) C(46) 7.4(9) ? . . . .
C(58) C(41) C(55) C(57) 112.0(15) ? . . . .
C(41) C(42) C(43) C(44) 60.0(4) ? . . . .
C(41) C(42) C(43) C(57) -62.5(12) ? . . . .
C(41) C(42) C(43) C(59) 109.3(14) ? . . . .
C(41) C(42) C(55) C(39) -100(2) ? . . . .
C(41) C(42) C(55) C(46) 55.5(8) ? . . . .
C(41) C(42) C(55) C(57) 175.8(15) ? . . . .
C(41) C(42) C(55) C(58) 85.2(14) ? . . . .
C(41) C(42) C(57) C(43) 125.2(9) ? . . . .
C(41) C(42) C(57) C(55) -1.9(6) ? . . . .
C(41) C(42) C(57) C(59) 120.7(8) ? . . . .
C(41) C(42) C(59) C(43) -86.1(14) ? . . . .
C(41) C(42) C(59) C(44) -8(2) ? . . . .
C(41) C(42) C(59) C(57) -80.5(10) ? . . . .
C(43) C(42) C(55) C(39) 115.4(19) ? . . . .
C(43) C(42) C(55) C(41) -144.7(10) ? . . . .
C(43) C(42) C(55) C(46) -89.2(6) ? . . . .
C(43) C(42) C(55) C(57) 31.1(8) ? . . . .
C(43) C(42) C(55) C(58) -59.5(12) ? . . . .
C(55) C(42) C(43) C(44) 76.5(5) ? . . . .
C(55) C(42) C(43) C(57) -45.9(13) ? . . . .
C(55) C(42) C(43) C(59) 125.8(15) ? . . . .
C(43) C(42) C(57) C(55) -127.1(13) ? . . . .
C(43) C(42) C(57) C(59) -4.5(10) ? . . . .
C(57) C(42) C(43) C(44) 122.5(12) ? . . . .
C(57) C(42) C(43) C(59) 171.8(18) ? . . . .
C(43) C(42) C(59) C(44) 77.8(16) ? . . . .
C(43) C(42) C(59) C(57) 5.6(12) ? . . . .
C(59) C(42) C(43) C(44) -49.3(14) ? . . . .
C(59) C(42) C(43) C(57) -171.8(18) ? . . . .
C(55) C(42) C(57) C(43) 127.1(13) ? . . . .
C(55) C(42) C(57) C(59) 122.6(10) ? . . . .
C(57) C(42) C(55) C(39) 84(2) ? . . . .
C(57) C(42) C(55) C(41) -175.8(15) ? . . . .
C(57) C(42) C(55) C(46) -120.3(11) ? . . . .
C(57) C(42) C(55) C(58) -90.6(14) ? . . . .
C(55) C(42) C(59) C(43) -58.9(15) ? . . . .
C(55) C(42) C(59) C(44) 19(2) ? . . . .
C(55) C(42) C(59) C(57) -53.2(11) ? . . . .
C(59) C(42) C(55) C(39) 141.7(19) ? . . . .
C(59) C(42) C(55) C(41) -118.4(13) ? . . . .
C(59) C(42) C(55) C(46) -62.9(12) ? . . . .
C(59) C(42) C(55) C(57) 57.4(13) ? . . . .
C(59) C(42) C(55) C(58) -33.2(16) ? . . . .
C(57) C(42) C(59) C(43) -5.6(12) ? . . . .
C(57) C(42) C(59) C(44) 72.2(17) ? . . . .
C(59) C(42) C(57) C(43) 4.5(10) ? . . . .
C(59) C(42) C(57) C(55) -122.6(10) ? . . . .
C(42) C(43) C(44) C(45) -58.8(3) ? . . . .
C(42) C(43) C(44) C(56) -26.7(7) ? . . . .
C(42) C(43) C(44) C(59) 59.1(19) ? . . . .
C(42) C(43) C(57) C(55) 74.0(16) ? . . . .
C(42) C(43) C(57) C(59) 9(2) ? . . . .
C(42) C(43) C(59) C(44) -123.8(12) ? . . . .
C(42) C(43) C(59) C(57) -7.1(15) ? . . . .
C(44) C(43) C(57) C(42) -82.7(10) ? . . . .
C(44) C(43) C(57) C(55) -9(2) ? . . . .
C(44) C(43) C(57) C(59) -73.3(18) ? . . . .
C(57) C(43) C(44) C(45) -8.9(12) ? . . . .
C(57) C(43) C(44) C(56) 23.2(13) ? . . . .
C(57) C(43) C(44) C(59) 109(2) ? . . . .
C(44) C(43) C(59) C(42) 123.8(12) ? . . . .
C(44) C(43) C(59) C(57) 116.7(14) ? . . . .
C(59) C(43) C(44) C(45) -117.9(19) ? . . . .
C(59) C(43) C(44) C(56) -86(2) ? . . . .
C(57) C(43) C(59) C(42) 7.1(15) ? . . . .
C(57) C(43) C(59) C(44) -116.7(14) ? . . . .
C(59) C(43) C(57) C(42) -9(2) ? . . . .
C(59) C(43) C(57) C(55) 65(2) ? . . . .
C(43) C(44) C(45) C(46) 56.9(4) ? . . . .
C(43) C(44) C(45) C(56) 115.0(12) ? . . . .
C(43) C(44) C(45) C(58) 9.8(9) ? . . . .
C(43) C(44) C(56) C(45) -77.9(11) ? . . . .
C(43) C(44) C(56) C(46) -8.7(13) ? . . . .
C(43) C(44) C(56) C(58) -43.0(10) ? . . . .
C(43) C(44) C(59) C(42) -68.9(15) ? . . . .
C(43) C(44) C(59) C(57) -28.8(9) ? . . . .
C(45) C(44) C(56) C(46) 69.2(12) ? . . . .
C(45) C(44) C(56) C(58) 34.9(7) ? . . . .
C(56) C(44) C(45) C(46) -58.1(12) ? . . . .
C(56) C(44) C(45) C(58) -105.2(14) ? . . . .
C(45) C(44) C(59) C(42) 7(2) ? . . . .
C(45) C(44) C(59) C(43) 75.6(19) ? . . . .
C(45) C(44) C(59) C(57) 46.7(17) ? . . . .
C(59) C(44) C(45) C(46) 24.5(11) ? . . . .
C(59) C(44) C(45) C(56) 82.6(16) ? . . . .
C(59) C(44) C(45) C(58) -22.6(14) ? . . . .
C(56) C(44) C(59) C(42) 40.1(19) ? . . . .
C(56) C(44) C(59) C(43) 109.0(17) ? . . . .
C(56) C(44) C(59) C(57) 80.2(15) ? . . . .
C(59) C(44) C(56) C(45) -112.3(13) ? . . . .
C(59) C(44) C(56) C(46) -43.1(15) ? . . . .
C(59) C(44) C(56) C(58) -77.4(12) ? . . . .
C(44) C(45) C(46) C(41) -56.2(4) ? . . . .
C(44) C(45) C(46) C(55) -69.1(5) ? . . . .
C(44) C(45) C(46) C(56) 69.2(13) ? . . . .
C(44) C(45) C(46) C(58) -116.9(9) ? . . . .
C(44) C(45) C(56) C(46) -118.7(7) ? . . . .
C(44) C(45) C(56) C(58) -123.0(7) ? . . . .
C(44) C(45) C(58) C(41) 34.3(14) ? . . . .
C(44) C(45) C(58) C(46) 86.1(9) ? . . . .
C(44) C(45) C(58) C(55) 5.5(16) ? . . . .
C(44) C(45) C(58) C(56) 91.8(14) ? . . . .
C(46) C(45) C(56) C(44) 118.7(7) ? . . . .
C(46) C(45) C(56) C(58) -4.3(11) ? . . . .
C(56) C(45) C(46) C(41) -125.4(14) ? . . . .
C(56) C(45) C(46) C(55) -138.3(14) ? . . . .
C(56) C(45) C(46) C(58) 174.0(16) ? . . . .
C(46) C(45) C(58) C(41) -51.8(6) ? . . . .
C(46) C(45) C(58) C(55) -80.6(11) ? . . . .
C(46) C(45) C(58) C(56) 5.7(15) ? . . . .
C(58) C(45) C(46) C(41) 60.6(9) ? . . . .
C(58) C(45) C(46) C(55) 47.7(10) ? . . . .
C(58) C(45) C(46) C(56) -174.0(16) ? . . . .
C(56) C(45) C(58) C(41) -57.5(17) ? . . . .
C(56) C(45) C(58) C(46) -5.7(15) ? . . . .
C(56) C(45) C(58) C(55) -86.3(18) ? . . . .
C(58) C(45) C(56) C(44) 123.0(7) ? . . . .
C(58) C(45) C(56) C(46) 4.3(11) ? . . . .
C(41) C(46) C(55) C(39) 95(2) ? . . . .
C(41) C(46) C(55) C(42) -63.8(10) ? . . . .
C(41) C(46) C(55) C(57) -101.1(15) ? . . . .
C(41) C(46) C(55) C(58) 167.1(17) ? . . . .
C(41) C(46) C(56) C(44) 14.6(15) ? . . . .
C(41) C(46) C(56) C(45) 75.1(13) ? . . . .
C(41) C(46) C(56) C(58) 79.8(10) ? . . . .
C(41) C(46) C(58) C(45) -127.2(6) ? . . . .
C(41) C(46) C(58) C(55) -5.4(7) ? . . . .
C(41) C(46) C(58) C(56) -130.6(8) ? . . . .
C(45) C(46) C(55) C(39) -113.9(14) ? . . . .
C(45) C(46) C(55) C(41) 151.2(12) ? . . . .
C(45) C(46) C(55) C(42) 87.3(6) ? . . . .
C(45) C(46) C(55) C(57) 50.1(10) ? . . . .
C(45) C(46) C(55) C(58) -41.7(9) ? . . . .
C(45) C(46) C(56) C(44) -60.4(12) ? . . . .
C(45) C(46) C(56) C(58) 4.7(13) ? . . . .
C(45) C(46) C(58) C(41) 127.2(6) ? . . . .
C(45) C(46) C(58) C(55) 121.8(10) ? . . . .
C(45) C(46) C(58) C(56) -3.4(9) ? . . . .
C(55) C(46) C(56) C(44) -11.8(14) ? . . . .
C(55) C(46) C(56) C(45) 48.6(15) ? . . . .
C(55) C(46) C(56) C(58) 53.4(9) ? . . . .
C(56) C(46) C(55) C(39) -139.2(14) ? . . . .
C(56) C(46) C(55) C(41) 125.8(13) ? . . . .
C(56) C(46) C(55) C(42) 62.0(11) ? . . . .
C(56) C(46) C(55) C(57) 24.7(14) ? . . . .
C(56) C(46) C(55) C(58) -67.0(12) ? . . . .
C(55) C(46) C(58) C(41) 5.4(7) ? . . . .
C(55) C(46) C(58) C(45) -121.8(10) ? . . . .
C(55) C(46) C(58) C(56) -125.2(11) ? . . . .
C(58) C(46) C(55) C(39) -72.2(15) ? . . . .
C(58) C(46) C(55) C(41) -167.1(17) ? . . . .
C(58) C(46) C(55) C(42) 129.0(12) ? . . . .
C(58) C(46) C(55) C(57) 91.8(14) ? . . . .
C(56) C(46) C(58) C(41) 130.6(8) ? . . . .
C(56) C(46) C(58) C(45) 3.4(9) ? . . . .
C(56) C(46) C(58) C(55) 125.2(11) ? . . . .
C(58) C(46) C(56) C(44) -65.1(11) ? . . . .
C(58) C(46) C(56) C(45) -4.7(13) ? . . . .
N(2) C(47) C(49) C(50) 177.6(2) ? . . . .
N(2) C(47) C(49) C(54) -60.2(2) ? . . . .
C(48) C(47) C(49) C(50) 54.4(2) ? . . . .
C(48) C(47) C(49) C(54) 176.70(17) ? . . . .
C(47) C(49) C(50) C(51) 179.9(2) ? . . . .
C(47) C(49) C(54) C(53) 179.68(18) ? . . . .
C(50) C(49) C(54) C(53) -56.2(2) ? . . . .
C(54) C(49) C(50) C(51) 56.1(2) ? . . . .
C(49) C(50) C(51) C(52) -57.1(3) ? . . . .
C(50) C(51) C(52) C(53) 55.0(3) ? . . . .
C(51) C(52) C(53) C(54) -53.9(3) ? . . . .
C(52) C(53) C(54) C(49) 55.8(2) ? . . . .
C(39) C(55) C(57) C(42) -126.4(14) ? . . . .
C(39) C(55) C(57) C(43) 150.7(14) ? . . . .
C(39) C(55) C(57) C(59) 176.2(13) ? . . . .
C(39) C(55) C(58) C(41) 114(2) ? . . . .
C(39) C(55) C(58) C(45) -153.5(12) ? . . . .
C(39) C(55) C(58) C(46) 125.1(13) ? . . . .
C(39) C(55) C(58) C(56) 173.1(13) ? . . . .
C(41) C(55) C(57) C(42) 4.2(15) ? . . . .
C(41) C(55) C(57) C(43) -79(2) ? . . . .
C(41) C(55) C(57) C(59) -53.3(19) ? . . . .
C(41) C(55) C(58) C(45) 92.5(18) ? . . . .
C(41) C(55) C(58) C(46) 11.1(14) ? . . . .
C(41) C(55) C(58) C(56) 59.1(19) ? . . . .
C(42) C(55) C(57) C(43) -82.9(16) ? . . . .
C(42) C(55) C(57) C(59) -57.4(11) ? . . . .
C(42) C(55) C(58) C(41) -69.7(12) ? . . . .
C(42) C(55) C(58) C(45) 22.7(19) ? . . . .
C(42) C(55) C(58) C(46) -58.7(13) ? . . . .
C(42) C(55) C(58) C(56) -10.7(18) ? . . . .
C(46) C(55) C(57) C(42) 68.5(10) ? . . . .
C(46) C(55) C(57) C(43) -14(2) ? . . . .
C(46) C(55) C(57) C(59) 11.1(16) ? . . . .
C(46) C(55) C(58) C(41) -11.1(14) ? . . . .
C(46) C(55) C(58) C(45) 81.4(11) ? . . . .
C(46) C(55) C(58) C(56) 48.0(10) ? . . . .
C(57) C(55) C(58) C(41) -113.0(17) ? . . . .
C(57) C(55) C(58) C(45) -20.6(17) ? . . . .
C(57) C(55) C(58) C(46) -102.0(12) ? . . . .
C(57) C(55) C(58) C(56) -54.0(16) ? . . . .
C(58) C(55) C(57) C(42) 106.3(11) ? . . . .
C(58) C(55) C(57) C(43) 23(2) ? . . . .
C(58) C(55) C(57) C(59) 48.9(16) ? . . . .
C(44) C(56) C(58) C(41) 80.8(9) ? . . . .
C(44) C(56) C(58) C(45) -50.5(11) ? . . . .
C(44) C(56) C(58) C(46) 122.6(10) ? . . . .
C(44) C(56) C(58) C(55) 59.1(14) ? . . . .
C(45) C(56) C(58) C(41) 131.3(14) ? . . . .
C(45) C(56) C(58) C(46) 173.1(18) ? . . . .
C(45) C(56) C(58) C(55) 109.7(17) ? . . . .
C(46) C(56) C(58) C(41) -41.8(7) ? . . . .
C(46) C(56) C(58) C(45) -173.1(18) ? . . . .
C(46) C(56) C(58) C(55) -63.5(12) ? . . . .
C(42) C(57) C(59) C(43) 170(2) ? . . . .
C(42) C(57) C(59) C(44) -123.8(16) ? . . . .
C(43) C(57) C(59) C(42) -170(2) ? . . . .
C(43) C(57) C(59) C(44) 66.4(17) ? . . . .
C(55) C(57) C(59) C(42) 62.0(11) ? . . . .
C(55) C(57) C(59) C(43) -128(2) ? . . . .
C(55) C(57) C(59) C(44) -61.9(18) ? . . . .
